data_4131574
loop_
_publ_author_name
'Alexandropoulos, Dimitris I.'
'Dolinar, Brian S.'
'Vignesh, Kuduva R.'
'Dunbar, Kim R.'

_publ_section_title
;
 Putting a New Spin on Supramolecular Metallacycles: Co<sub>3</sub>
 Triangle and Co<sub>4</sub> Square Bearing Tetrazine-Based Radicals as
 Bridges.
;
_journal_issue 32
_journal_name_full 'Journal of the American Chemical Society'
_journal_page_first 11040
_journal_page_last 11043
_journal_paper_doi 10.1021/jacs.7b06925
_journal_volume 139
_journal_year 2017
_chemical_formula_moiety 'C108 H76 Co4 N24 O8, 4.14(C2 H3 N1), 0.16(C2 N)'
_chemical_formula_sum 'C116.5 H88.26 Co4 N28.25 O8'
_chemical_formula_weight 2247.55
_space_group_crystal_system orthorhombic
_space_group_IT_number 61
_space_group_name_Hall '-P 2ac 2ab'
_space_group_name_H-M_alt 'P b c a'
_atom_sites_solution_hydrogens geom
_atom_sites_solution_primary iterative
_audit_creation_date 2017-06-09
_audit_creation_method
;
Olex2 1.2
(compiled 2017.03.28 svn.r3405 for OlexSys, GUI svn.r5337)
;
_cell_angle_alpha 90
_cell_angle_beta 90
_cell_angle_gamma 90
_cell_formula_units_Z 8
_cell_length_a 19.0961(16)
_cell_length_b 33.161(3)
_cell_length_c 34.712(3)
_cell_measurement_reflns_used 9283
_cell_measurement_temperature 200.0
_cell_measurement_theta_max 23.184
_cell_measurement_theta_min 2.397
_cell_volume 21981(3)
_computing_cell_refinement 'SAINT+ Ver. 8.34A (Bruker-AXS, 2014)'
_computing_data_collection 'APEX3(Bruker-AXS, 2015)'
_computing_data_reduction 'SAINT+ Ver. 8.34A (Bruker-AXS, 2014)'
_computing_molecular_graphics 'Olex2 (Dolomanov et al., 2009)'
_computing_publication_material 'Olex2 (Dolomanov et al., 2009)'
_computing_structure_refinement 'ShelXL (Sheldrick, 2015)'
_computing_structure_solution 'olex2.solve (Bourhis et al., 2015)'
_diffrn_ambient_temperature 200.0
_diffrn_detector 'Bruker APEX2 area detector'
_diffrn_detector_area_resol_mean 7.9
_diffrn_detector_type 'CMOS area detector'
_diffrn_measured_fraction_theta_full 0.993
_diffrn_measured_fraction_theta_max 0.993
_diffrn_measurement_device 'three-circle diffractometer'
_diffrn_measurement_device_type 'Bruker PHOTON area detector'
_diffrn_measurement_method '0.5\ \w and 0.5\ \f scans'
_diffrn_radiation_collimation 'focusing mirrors'
_diffrn_radiation_monochromator 'mirror optics'
_diffrn_radiation_probe x-ray
_diffrn_radiation_type MoK\a
_diffrn_radiation_wavelength 0.71073
_diffrn_radiation_xray_symbol K-L~3~
_diffrn_reflns_av_R_equivalents 0.0778
_diffrn_reflns_av_unetI/netI 0.0461
_diffrn_reflns_Laue_measured_fraction_full 0.993
_diffrn_reflns_Laue_measured_fraction_max 0.993
_diffrn_reflns_limit_h_max 20
_diffrn_reflns_limit_h_min -21
_diffrn_reflns_limit_k_max 36
_diffrn_reflns_limit_k_min -36
_diffrn_reflns_limit_l_max 38
_diffrn_reflns_limit_l_min -38
_diffrn_reflns_number 132605
_diffrn_reflns_point_group_measured_fraction_full 0.993
_diffrn_reflns_point_group_measured_fraction_max 0.993
_diffrn_reflns_theta_full 23.309
_diffrn_reflns_theta_max 23.309
_diffrn_reflns_theta_min 2.146
_diffrn_source 'microfocus sealed X-ray tube'
_diffrn_source_type 'Incoatec I\ms'
_diffrn_standards_number 0
_exptl_absorpt_coefficient_mu 0.664
_exptl_absorpt_correction_T_max 1.0000
_exptl_absorpt_correction_T_min 0.7610
_exptl_absorpt_correction_type numerical
_exptl_absorpt_process_details
'SADABS-2014/5 (Bruker,2014/5) was used for absorption correction. wR2(int) was 0.1469 before and 0.0750 after correction. The Ratio of minimum to maximum transmission is 0.7610. The \l/2 correction factor is Not present.'
_exptl_crystal_colour brown
_exptl_crystal_colour_primary brown
_exptl_crystal_density_diffrn 1.358
_exptl_crystal_density_method 'not measured'
_exptl_crystal_description plate
_exptl_crystal_F_000 9256
_exptl_crystal_size_max 0.375
_exptl_crystal_size_mid 0.255
_exptl_crystal_size_min 0.06
_refine_diff_density_max 0.584
_refine_diff_density_min -0.496
_refine_diff_density_rms 0.093
_refine_ls_extinction_method none
_refine_ls_goodness_of_fit_ref 1.165
_refine_ls_hydrogen_treatment constr
_refine_ls_matrix_type full
_refine_ls_number_parameters 1665
_refine_ls_number_reflns 15800
_refine_ls_number_restraints 974
_refine_ls_restrained_S_all 1.138
_refine_ls_R_factor_all 0.1228
_refine_ls_R_factor_gt 0.0876
_refine_ls_shift/su_max 0.002
_refine_ls_shift/su_mean 0.000
_refine_ls_structure_factor_coef Fsqd
_refine_ls_weighting_details 'w=1/[\s^2^(Fo^2^)+(0.0370P)^2^+147.2740P] where P=(Fo^2^+2Fc^2^)/3'
_refine_ls_weighting_scheme calc
_refine_ls_wR_factor_gt 0.1854
_refine_ls_wR_factor_ref 0.2024
_reflns_Friedel_coverage 0.000
_reflns_number_gt 11632
_reflns_number_total 15800
_reflns_threshold_expression 'I > 2\s(I)'
_cod_data_source_file ja7b06925_si_002.cif
_cod_data_source_block Compound_2
_cod_original_formula_sum 'C116.50 H88.26 Co4 N28.25 O8'
_cod_database_code 4131574
_shelx_shelxl_version_number 2016/6
_shelx_space_group_comment
;
The symmetry employed for this shelxl refinement is uniquely defined
by the following loop, which should always be used as a source of
symmetry information in preference to the above space-group names.
They are only intended as comments.
;
_olex2_refinement_description
;
1. Fixed Uiso
 At 1.2 times of:
  All C(H) groups
 At 1.5 times of:
  All C(H,H,H) groups
2. Shared sites
{O3A, O3}
3. Restrained distances
 C7-C6 \\sim C7-C6A \\sim C55-C54 \\sim C55A-C54
 with sigma of 0.01
4. Uiso/Uaniso restraints and constraints
C1 \\sim C2 \\sim C3 \\sim C4 \\sim C5 \\sim C6 \\sim C1A \\sim C2A \\sim C3A
\\sim C4A \\sim C5A \\sim C6A: within 1.7A with sigma of 0.01 and sigma for
terminal atoms of 0.02
O3 \\sim C16 \\sim C17 \\sim C21 \\sim C22 \\sim O3A \\sim O4A \\sim C22A \\sim
C23A \\sim C24A \\sim C20 \\sim C17A \\sim C18A \\sim C19A \\sim C20A \\sim
C21A \\sim C16A \\sim C18 \\sim C19 \\sim O4 \\sim C23 \\sim C24 \\sim C25
\\sim C26 \\sim C27 \\sim C28 \\sim C29 \\sim C30 \\sim C25A \\sim C26A \\sim
C27A \\sim C28A \\sim C29A \\sim C30A: within 1.7A with sigma of 0.01 and sigma
for terminal atoms of 0.02
C31 \\sim C32 \\sim C33 \\sim C34 \\sim C35 \\sim C31A \\sim C32A \\sim C33A
\\sim C34A \\sim C35A \\sim C36: within 1.7A with sigma of 0.01 and sigma for
terminal atoms of 0.02
C55 \\sim C56 \\sim C57 \\sim C58 \\sim C59 \\sim C60 \\sim C55A \\sim C56A
\\sim C57A \\sim C58A \\sim C59A \\sim C60A: within 1.7A with sigma of 0.01 and
sigma for terminal atoms of 0.02
N4S \\sim C7S \\sim C8S \\sim N4T \\sim C7T \\sim C8T: within 1.7A with sigma
of 0.01 and sigma for terminal atoms of 0.02
C9S \\sim N5S \\sim C10S: within 1.7A with sigma of 0.01 and sigma for terminal
atoms of 0.02
C10S \\sim C9S \\sim N5S \\sim N5T \\sim C9T \\sim C10T: within 1.7A with sigma
of 0.01 and sigma for terminal atoms of 0.02
Uanis(O3A) = Uanis(O3)
5. Same fragment restrains
{O3A, O4A, C16A, C17A, C18A, C19A, C20A, C21A, C22A, C23A, C24A, C25A, C26A,
C27A, C28A, C29A, C30A} sigma for 1-2: 0.02, 1-3: 0.04
as
{O3, O4, C16, C17, C18, C19, C20, C21, C22, C23, C24, C25, C26, C27, C28, C29,
C30}
6. Others
 1*[Sof(O3)+Sof(O4)+Sof(C16)+Sof(H16)+Sof(C17)+Sof(H17)+Sof(C18)+Sof(H18)+
 Sof(C19)+Sof(H19)+Sof(C20)+Sof(H20)+Sof(C21)+Sof(C22)+Sof(C23)+Sof(H23)+
 Sof(C24)+Sof(C25)+Sof(C26)+Sof(H26)+Sof(C27)+Sof(H27)+Sof(C28)+Sof(H28)+
 Sof(C29)+Sof(H29)+Sof(C30)+Sof(H30)+Sof(O3A)+Sof(O4A)+Sof(C16A)+Sof(H16A)+
 Sof(C17A)+Sof(H17A)+Sof(C18A)+Sof(H18A)+Sof(C19A)+Sof(H19A)+Sof(C20A)+
 Sof(H20A)+Sof(C21A)+Sof(C22A)+Sof(C23A)+Sof(H23A)+Sof(C24A)+Sof(C25A)+
 Sof(C26A)+Sof(H26A)+Sof(C27A)+Sof(H27A)+Sof(C28A)+Sof(H28A)+Sof(C29A)+
 Sof(H29A)+Sof(C30A)+Sof(H30A)]+1*[Sof(N5S)+Sof(C9S)+Sof(C10S)+Sof(H10A)+
 Sof(H10B)+Sof(H10C)]+1*[Sof(N5T)+Sof(C9T)+Sof(C10T)]=1 with esd of 0
 Sof(C1A)=Sof(H1A)=Sof(C2A)=Sof(H2A)=Sof(C3A)=Sof(H3A)=Sof(C4A)=Sof(H4A)=
 Sof(C5A)=Sof(H5A)=Sof(C6A)=1-FVAR(1)
 Sof(C1)=Sof(H1)=Sof(C2)=Sof(H2)=Sof(C3)=Sof(H3)=Sof(C4)=Sof(H4)=Sof(C5)=
 Sof(H5)=Sof(C6)=FVAR(1)
 Sof(O3A)=Sof(O4A)=Sof(C16A)=Sof(H16A)=Sof(C17A)=Sof(H17A)=Sof(C18A)=Sof(H18A)=
 Sof(C19A)=Sof(H19A)=Sof(C20A)=Sof(H20A)=Sof(C21A)=Sof(C22A)=Sof(C23A)=
 Sof(H23A)=Sof(C24A)=Sof(C25A)=Sof(C26A)=Sof(H26A)=Sof(C27A)=Sof(H27A)=
 Sof(C28A)=Sof(H28A)=Sof(C29A)=Sof(H29A)=Sof(C30A)=Sof(H30A)=1-FVAR(2)
 Sof(O3)=Sof(O4)=Sof(C16)=Sof(H16)=Sof(C17)=Sof(H17)=Sof(C18)=Sof(H18)=
 Sof(C19)=Sof(H19)=Sof(C20)=Sof(H20)=Sof(C21)=Sof(C22)=Sof(C23)=Sof(H23)=
 Sof(C24)=Sof(C25)=Sof(C26)=Sof(H26)=Sof(C27)=Sof(H27)=Sof(C28)=Sof(H28)=
 Sof(C29)=Sof(H29)=Sof(C30)=Sof(H30)=FVAR(2)
 Sof(C31A)=Sof(H31A)=Sof(C32A)=Sof(H32A)=Sof(C33A)=Sof(H33A)=Sof(C34A)=
 Sof(H34A)=Sof(C35A)=Sof(H35A)=1-FVAR(3)
 Sof(C31)=Sof(H31)=Sof(C32)=Sof(H32)=Sof(C33)=Sof(H33)=Sof(C34)=Sof(H34)=
 Sof(C35)=Sof(H35)=FVAR(3)
 Sof(C55A)=Sof(C56A)=Sof(H56A)=Sof(C57A)=Sof(H57A)=Sof(C58A)=Sof(H58A)=
 Sof(C59A)=Sof(H59A)=Sof(C60A)=Sof(H60A)=1-FVAR(4)
 Sof(C55)=Sof(C56)=Sof(H56)=Sof(C57)=Sof(H57)=Sof(C58)=Sof(H58)=Sof(C59)=
 Sof(H59)=Sof(C60)=Sof(H60)=FVAR(4)
 Sof(N4S)=Sof(C7S)=Sof(C8S)=Sof(H8SA)=Sof(H8SB)=Sof(H8SC)=FVAR(5)
 Sof(N5S)=Sof(C9S)=Sof(C10S)=Sof(H10A)=Sof(H10B)=Sof(H10C)=FVAR(6)
 Sof(N4T)=Sof(C7T)=Sof(C8T)=Sof(H8TA)=Sof(H8TB)=Sof(H8TC)=FVAR(7)
 Sof(N5T)=Sof(C9T)=Sof(C10T)=FVAR(8)
7.a Free rotating group:
 N4S(C7S,C8S), N5S(C9S,C10S), N4T(C7T,C8T), N5T(C9T,C10T)
7.b Aromatic/amide H refined with riding coordinates:
 C8(H8), C11(H11), C12(H12), C13(H13), C14(H14), C15(H15), C38(H38), C41(H41),
 C42(H42), C43(H43), C44(H44), C45(H45), C46(H46), C47(H47), C48(H48), C49(H49),
  C50(H50), C53(H53), C61(H61), C62(H62), C63(H63), C64(H64), C69(H69),
 C70(H70), C71(H71), C72(H72), C73(H73), C74(H74), C75(H75), C76(H76), C81(H81),
  C82(H82), C83(H83), C84(H84), C85(H85), C86(H86), C87(H87), C88(H88),
 C93(H93), C94(H94), C95(H95), C96(H96), C97(H97), C98(H98), C99(H99),
 C100(H100), C105(H105), C106(H106), C107(H107), C108(H108), C1(H1), C2(H2),
 C3(H3), C4(H4), C5(H5), C16(H16), C17(H17), C18(H18), C19(H19), C20(H20),
 C23(H23), C26(H26), C27(H27), C28(H28), C29(H29), C30(H30), C31(H31), C32(H32),
  C33(H33), C34(H34), C35(H35), C56(H56), C57(H57), C58(H58), C59(H59),
 C60(H60), C1A(H1A), C2A(H2A), C3A(H3A), C4A(H4A), C5A(H5A), C16A(H16A),
 C17A(H17A), C18A(H18A), C19A(H19A), C20A(H20A), C23A(H23A), C26A(H26A),
 C27A(H27A), C28A(H28A), C29A(H29A), C30A(H30A), C31A(H31A), C32A(H32A),
 C33A(H33A), C34A(H34A), C35A(H35A), C56A(H56A), C57A(H57A), C58A(H58A),
 C59A(H59A), C60A(H60A)
7.c Fitted hexagon refined as free rotating group:
 C16(C17,C18,C19,C20,C21), C1A(C2A,C3A,C4A,C5A,C6A), C16A(C17A,C18A,C19A,C20A,
 C21A), C31A(C32A,C33A,C34A,C35A,C36), C55A(C56A,C57A,C58A,C59A,C60A)
7.d Idealised Me refined as rotating group:
 C8S(H8SA,H8SB,H8SC), C10S(H10A,H10B,H10C), C2S(H2SA,H2SB,H2SC), C8T(H8TA,H8TB,
 H8TC), C4S(H4SA,H4SB,H4SC), C6S(H6SA,H6SB,H6SC)
;
_olex2_submission_special_instructions 'No special instructions were received'

loop_
_space_group_symop_operation_xyz
'x, y, z'
'-x+1/2, -y, z+1/2'
'-x, y+1/2, -z+1/2'
'x+1/2, -y+1/2, -z'
'-x, -y, -z'
'x-1/2, y, -z-1/2'
'x, -y-1/2, z-1/2'
'-x-1/2, y-1/2, z'

loop_
_atom_site_label
_atom_site_type_symbol
_atom_site_fract_x
_atom_site_fract_y
_atom_site_fract_z
_atom_site_U_iso_or_equiv
_atom_site_adp_type
_atom_site_occupancy
_atom_site_site_symmetry_order
_atom_site_calc_flag
_atom_site_refinement_flags_posn
_atom_site_refinement_flags_adp
_atom_site_refinement_flags_occupancy
_atom_site_disorder_assembly
_atom_site_disorder_group
Co1 Co 0.53720(5) 0.22736(3) 0.79492(3) 0.0333(2) Uani 1 1 d . . . . .
Co2 Co 0.59890(7) 0.20955(3) 0.60222(3) 0.0499(3) Uani 1 1 d . . . . .
Co3 Co 0.64873(6) 0.41263(3) 0.59401(3) 0.0453(3) Uani 1 1 d . . . . .
Co4 Co 0.64544(5) 0.42391(3) 0.78965(3) 0.0358(3) Uani 1 1 d . . . . .
O1 O 0.5341(3) 0.22288(15) 0.85408(13) 0.0459(13) Uani 1 1 d . . . . .
O2 O 0.4837(3) 0.17380(14) 0.79565(13) 0.0454(13) Uani 1 1 d . . . . .
O5 O 0.6663(4) 0.39936(16) 0.53727(15) 0.0622(17) Uani 1 1 d . . . . .
O6 O 0.6457(3) 0.47149(15) 0.57565(14) 0.0529(14) Uani 1 1 d . . . . .
O7 O 0.7014(3) 0.47701(14) 0.78918(14) 0.0425(12) Uani 1 1 d . . . . .
O8 O 0.6238(3) 0.43735(15) 0.84610(14) 0.0484(14) Uani 1 1 d . . . . .
N1 N 0.6405(3) 0.20121(16) 0.79073(17) 0.0393(15) Uani 1 1 d . . . . .
N2 N 0.5487(3) 0.21955(16) 0.73663(14) 0.0323(14) Uani 1 1 d . . . . .
N3 N 0.4967(3) 0.22514(17) 0.70936(16) 0.0396(15) Uani 1 1 d . . . . .
N4 N 0.4888(4) 0.21736(17) 0.60676(17) 0.0498(18) Uani 1 1 d . . . . .
N5 N 0.5832(4) 0.21183(18) 0.66082(16) 0.0445(16) Uani 1 1 d . . . . .
N6 N 0.6326(3) 0.20206(17) 0.68822(17) 0.0437(16) Uani 1 1 d . . . . .
N7 N 0.7103(4) 0.21783(19) 0.60720(17) 0.0526(18) Uani 1 1 d . . . . .
N8 N 0.6095(4) 0.27099(18) 0.59584(17) 0.0476(17) Uani 1 1 d . . . . .
N9 N 0.5541(3) 0.29804(18) 0.59178(17) 0.0453(16) Uani 1 1 d . . . . .
N10 N 0.5376(4) 0.40559(18) 0.59052(17) 0.0472(17) Uani 1 1 d . . . . .
N11 N 0.6361(3) 0.35156(17) 0.60013(18) 0.0433(16) Uani 1 1 d . . . . .
N12 N 0.6900(4) 0.32444(19) 0.60464(19) 0.0524(17) Uani 1 1 d . . . . .
N13 N 0.7582(4) 0.40793(18) 0.60906(18) 0.0468(16) Uani 1 1 d . . . . .
N14 N 0.6484(3) 0.42593(17) 0.65146(16) 0.0378(14) Uani 1 1 d . . . . .
N15 N 0.5890(3) 0.43591(17) 0.67246(17) 0.0389(15) Uani 1 1 d . . . . .
N16 N 0.5473(3) 0.44857(17) 0.77157(18) 0.0413(15) Uani 1 1 d . . . . .
N17 N 0.6530(3) 0.42241(16) 0.73027(15) 0.0317(13) Uani 1 1 d . . . . .
N18 N 0.7130(3) 0.41382(17) 0.70923(17) 0.0395(15) Uani 1 1 d . . . . .
N19 N 0.7378(3) 0.38961(17) 0.80282(17) 0.0390(15) Uani 1 1 d . . . . .
N20 N 0.6066(3) 0.36622(16) 0.79687(16) 0.0336(14) Uani 1 1 d . . . . .
N21 N 0.5379(3) 0.35477(17) 0.79213(17) 0.0410(15) Uani 1 1 d . . . . .
N22 N 0.4430(3) 0.26219(17) 0.78793(16) 0.0385(15) Uani 1 1 d . . . . .
N23 N 0.5731(3) 0.28601(16) 0.79859(16) 0.0328(13) Uani 1 1 d . . . . .
N24 N 0.6413(3) 0.29743(16) 0.80507(16) 0.0353(14) Uani 1 1 d . . . . .
C7 C 0.5223(4) 0.1920(2) 0.87452(19) 0.0443(19) Uani 1 1 d D . . . .
C8 C 0.4992(4) 0.1549(2) 0.8604(2) 0.045(2) Uani 1 1 d . . . . .
H8 H 0.497764 0.132751 0.877712 0.054 Uiso 1 1 calc R . . . .
C9 C 0.4782(4) 0.1483(2) 0.8227(2) 0.0363(17) Uani 1 1 d . . . . .
C10 C 0.4459(4) 0.1087(2) 0.8105(2) 0.0389(18) Uani 1 1 d . . . . .
C11 C 0.4183(4) 0.1055(2) 0.7739(2) 0.048(2) Uani 1 1 d . . . . .
H11 H 0.419931 0.128259 0.757207 0.057 Uiso 1 1 calc R . . . .
C12 C 0.3882(4) 0.0701(2) 0.7608(3) 0.056(2) Uani 1 1 d . . . . .
H12 H 0.370148 0.068559 0.735332 0.067 Uiso 1 1 calc R . . . .
C13 C 0.3844(5) 0.0370(2) 0.7848(3) 0.056(2) Uani 1 1 d . . . . .
H13 H 0.362968 0.012743 0.776187 0.067 Uiso 1 1 calc R . . . .
C14 C 0.4120(5) 0.0395(2) 0.8210(3) 0.059(2) Uani 1 1 d . . . . .
H14 H 0.410033 0.016672 0.837487 0.071 Uiso 1 1 calc R . . . .
C15 C 0.4429(5) 0.0748(2) 0.8342(2) 0.052(2) Uani 1 1 d . . . . .
H15 H 0.462042 0.075789 0.859485 0.062 Uiso 1 1 calc R . . . .
C37 C 0.6916(5) 0.4215(3) 0.5118(2) 0.051(2) Uani 1 1 d . . . . .
C38 C 0.6933(5) 0.4637(2) 0.5138(2) 0.053(2) Uani 1 1 d . . . . .
H38 H 0.712954 0.477955 0.492597 0.063 Uiso 1 1 calc R . . . .
C39 C 0.6682(4) 0.4862(2) 0.5447(2) 0.0442(19) Uani 1 1 d . . . . .
C40 C 0.6673(4) 0.5312(2) 0.5418(2) 0.049(2) Uani 1 1 d . . . . .
C41 C 0.6813(5) 0.5529(3) 0.5087(3) 0.070(3) Uani 1 1 d . . . . .
H41 H 0.691946 0.538798 0.485557 0.084 Uiso 1 1 calc R . . . .
C42 C 0.6802(6) 0.5949(3) 0.5085(3) 0.090(4) Uani 1 1 d . . . . .
H42 H 0.690358 0.609109 0.485370 0.108 Uiso 1 1 calc R . . . .
C43 C 0.6645(6) 0.6157(3) 0.5412(3) 0.086(3) Uani 1 1 d . . . . .
H43 H 0.662949 0.644322 0.541090 0.103 Uiso 1 1 calc R . . . .
C44 C 0.6511(6) 0.5949(3) 0.5741(3) 0.080(3) Uani 1 1 d . . . . .
H44 H 0.640550 0.609069 0.597191 0.096 Uiso 1 1 calc R . . . .
C45 C 0.6526(5) 0.5532(2) 0.5744(3) 0.060(2) Uani 1 1 d . . . . .
H45 H 0.643086 0.539314 0.597774 0.073 Uiso 1 1 calc R . . . .
C46 C 0.7805(4) 0.5444(2) 0.7716(2) 0.048(2) Uani 1 1 d . . . . .
H46 H 0.751128 0.533720 0.752009 0.058 Uiso 1 1 calc R . . . .
C47 C 0.8295(5) 0.5747(2) 0.7622(3) 0.059(2) Uani 1 1 d . . . . .
H47 H 0.833382 0.584200 0.736490 0.071 Uiso 1 1 calc R . . . .
C48 C 0.8704(5) 0.5899(3) 0.7900(3) 0.065(3) Uani 1 1 d . . . . .
H48 H 0.902720 0.610689 0.783762 0.078 Uiso 1 1 calc R . . . .
C49 C 0.8669(5) 0.5763(3) 0.8271(3) 0.076(3) Uani 1 1 d . . . . .
H49 H 0.896646 0.587299 0.846288 0.092 Uiso 1 1 calc R . . . .
C50 C 0.8191(5) 0.5459(3) 0.8365(3) 0.065(3) Uani 1 1 d . . . . .
H50 H 0.817042 0.535959 0.862127 0.078 Uiso 1 1 calc R . . . .
C51 C 0.7747(4) 0.5302(2) 0.8088(2) 0.0415(18) Uani 1 1 d . . . . .
C52 C 0.7224(4) 0.4979(2) 0.8175(2) 0.0432(19) Uani 1 1 d . . . . .
C53 C 0.6984(4) 0.4930(2) 0.8552(2) 0.055(2) Uani 1 1 d . . . . .
H53 H 0.717228 0.510459 0.874294 0.066 Uiso 1 1 calc R . . . .
C54 C 0.6491(4) 0.4648(2) 0.8672(2) 0.048(2) Uani 1 1 d D . . . .
C61 C 0.6847(4) 0.1917(2) 0.8195(2) 0.050(2) Uani 1 1 d . . . . .
H61 H 0.670265 0.195852 0.845388 0.060 Uiso 1 1 calc R . . . .
C62 C 0.7506(5) 0.1759(3) 0.8124(3) 0.063(2) Uani 1 1 d . . . . .
H62 H 0.780874 0.169436 0.833203 0.076 Uiso 1 1 calc R . . . .
C63 C 0.7715(5) 0.1698(3) 0.7754(3) 0.062(2) Uani 1 1 d . . . . .
H63 H 0.816282 0.158510 0.770192 0.074 Uiso 1 1 calc R . . . .
C64 C 0.7284(4) 0.1798(2) 0.7464(2) 0.052(2) Uani 1 1 d . . . . .
H64 H 0.742675 0.176032 0.720377 0.062 Uiso 1 1 calc R . . . .
C65 C 0.6631(4) 0.19551(19) 0.7547(2) 0.0367(17) Uani 1 1 d . . . . .
C66 C 0.6114(4) 0.20621(19) 0.7241(2) 0.0362(17) Uani 1 1 d . . . . .
C67 C 0.5178(4) 0.22052(19) 0.6732(2) 0.0392(18) Uani 1 1 d . . . . .
C68 C 0.4644(4) 0.2254(2) 0.6426(2) 0.0430(19) Uani 1 1 d . . . . .
C69 C 0.3974(5) 0.2382(2) 0.6499(2) 0.054(2) Uani 1 1 d . . . . .
H69 H 0.382740 0.243388 0.675571 0.065 Uiso 1 1 calc R . . . .
C70 C 0.3514(6) 0.2435(3) 0.6197(3) 0.073(3) Uani 1 1 d . . . . .
H70 H 0.304358 0.251593 0.623992 0.087 Uiso 1 1 calc R . . . .
C71 C 0.3770(6) 0.2365(3) 0.5825(3) 0.081(3) Uani 1 1 d . . . . .
H71 H 0.347742 0.241226 0.560863 0.097 Uiso 1 1 calc R . . . .
C72 C 0.4433(6) 0.2228(3) 0.5774(3) 0.066(3) Uani 1 1 d . . . . .
H72 H 0.458459 0.216858 0.551930 0.080 Uiso 1 1 calc R . . . .
C73 C 0.7617(6) 0.1903(3) 0.6139(3) 0.066(3) Uani 1 1 d . . . . .
H73 H 0.749365 0.162523 0.613069 0.079 Uiso 1 1 calc R . . . .
C74 C 0.8295(6) 0.1997(3) 0.6218(3) 0.081(3) Uani 1 1 d . . . . .
H74 H 0.863078 0.179010 0.625992 0.097 Uiso 1 1 calc R . . . .
C75 C 0.8487(6) 0.2392(3) 0.6237(3) 0.082(3) Uani 1 1 d . . . . .
H75 H 0.895595 0.246501 0.629588 0.099 Uiso 1 1 calc R . . . .
C76 C 0.7985(5) 0.2684(3) 0.6170(3) 0.071(3) Uani 1 1 d . . . . .
H76 H 0.810567 0.296141 0.617700 0.085 Uiso 1 1 calc R . . . .
C77 C 0.7310(5) 0.2568(2) 0.6092(2) 0.050(2) Uani 1 1 d . . . . .
C78 C 0.6726(5) 0.2862(2) 0.6022(2) 0.046(2) Uani 1 1 d . . . . .
C79 C 0.5708(4) 0.3363(2) 0.5944(2) 0.0380(18) Uani 1 1 d . . . . .
C80 C 0.5161(4) 0.3668(2) 0.5909(2) 0.045(2) Uani 1 1 d . . . . .
C81 C 0.4461(5) 0.3564(3) 0.5891(3) 0.062(2) Uani 1 1 d . . . . .
H81 H 0.432044 0.328951 0.588870 0.075 Uiso 1 1 calc R . . . .
C82 C 0.3971(5) 0.3869(3) 0.5877(3) 0.077(3) Uani 1 1 d . . . . .
H82 H 0.348524 0.380803 0.586499 0.092 Uiso 1 1 calc R . . . .
C83 C 0.4193(6) 0.4260(3) 0.5881(3) 0.076(3) Uani 1 1 d . . . . .
H83 H 0.386118 0.447408 0.587441 0.091 Uiso 1 1 calc R . . . .
C84 C 0.4881(5) 0.4343(2) 0.5894(2) 0.059(2) Uani 1 1 d . . . . .
H84 H 0.502473 0.461688 0.589487 0.070 Uiso 1 1 calc R . . . .
C85 C 0.8129(5) 0.3999(2) 0.5864(3) 0.055(2) Uani 1 1 d . . . . .
H85 H 0.805949 0.399316 0.559302 0.066 Uiso 1 1 calc R . . . .
C86 C 0.8791(5) 0.3924(3) 0.6005(3) 0.066(3) Uani 1 1 d . . . . .
H86 H 0.916437 0.386073 0.583450 0.079 Uiso 1 1 calc R . . . .
C87 C 0.8905(5) 0.3940(3) 0.6395(3) 0.068(3) Uani 1 1 d . . . . .
H87 H 0.935946 0.389658 0.649797 0.082 Uiso 1 1 calc R . . . .
C88 C 0.8344(4) 0.4022(2) 0.6637(2) 0.054(2) Uani 1 1 d . . . . .
H88 H 0.840539 0.403554 0.690845 0.065 Uiso 1 1 calc R . . . .
C89 C 0.7696(4) 0.4084(2) 0.6473(2) 0.0428(19) Uani 1 1 d . . . . .
C90 C 0.7064(4) 0.41668(19) 0.6716(2) 0.0357(17) Uani 1 1 d . . . . .
C91 C 0.5962(4) 0.43410(18) 0.7098(2) 0.0321(16) Uani 1 1 d . . . . .
C92 C 0.5364(4) 0.4480(2) 0.7336(2) 0.0407(18) Uani 1 1 d . . . . .
C93 C 0.4747(4) 0.4625(2) 0.7171(3) 0.057(2) Uani 1 1 d . . . . .
H93 H 0.468208 0.461765 0.690007 0.068 Uiso 1 1 calc R . . . .
C94 C 0.4239(5) 0.4776(3) 0.7405(3) 0.063(2) Uani 1 1 d . . . . .
H94 H 0.381627 0.487865 0.729984 0.076 Uiso 1 1 calc R . . . .
C95 C 0.4347(5) 0.4778(3) 0.7795(3) 0.067(3) Uani 1 1 d . . . . .
H95 H 0.399575 0.487775 0.796324 0.081 Uiso 1 1 calc R . . . .
C96 C 0.4968(4) 0.4633(2) 0.7940(2) 0.052(2) Uani 1 1 d . . . . .
H96 H 0.504016 0.463921 0.821118 0.062 Uiso 1 1 calc R . . . .
C97 C 0.8038(4) 0.4032(2) 0.8056(3) 0.053(2) Uani 1 1 d . . . . .
H97 H 0.812180 0.430976 0.800810 0.063 Uiso 1 1 calc R . . . .
C98 C 0.8599(5) 0.3792(3) 0.8149(3) 0.069(3) Uani 1 1 d . . . . .
H98 H 0.905858 0.390002 0.816534 0.083 Uiso 1 1 calc R . . . .
C99 C 0.8471(5) 0.3390(3) 0.8217(3) 0.072(3) Uani 1 1 d . . . . .
H99 H 0.884441 0.321537 0.828682 0.086 Uiso 1 1 calc R . . . .
C100 C 0.7803(5) 0.3241(2) 0.8185(3) 0.064(3) Uani 1 1 d . . . . .
H100 H 0.771270 0.296333 0.822903 0.076 Uiso 1 1 calc R . . . .
C101 C 0.7261(4) 0.3501(2) 0.8089(2) 0.0398(18) Uani 1 1 d . . . . .
C102 C 0.6536(4) 0.33656(19) 0.80361(19) 0.0342(17) Uani 1 1 d . . . . .
C103 C 0.5252(4) 0.3153(2) 0.79241(18) 0.0337(17) Uani 1 1 d . . . . .
C104 C 0.4531(4) 0.3018(2) 0.7863(2) 0.0375(17) Uani 1 1 d . . . . .
C105 C 0.3995(4) 0.3287(2) 0.7783(2) 0.051(2) Uani 1 1 d . . . . .
H105 H 0.408785 0.356751 0.776107 0.061 Uiso 1 1 calc R . . . .
C106 C 0.3323(5) 0.3142(3) 0.7734(3) 0.072(3) Uani 1 1 d . . . . .
H106 H 0.294056 0.331974 0.769359 0.086 Uiso 1 1 calc R . . . .
C107 C 0.3223(4) 0.2727(3) 0.7745(3) 0.069(3) Uani 1 1 d . . . . .
H107 H 0.277133 0.261541 0.770424 0.083 Uiso 1 1 calc R . . . .
C108 C 0.3782(4) 0.2481(2) 0.7817(2) 0.055(2) Uani 1 1 d . . . . .
H108 H 0.370775 0.219782 0.782201 0.066 Uiso 1 1 calc R . . . .
C1 C 0.5083(14) 0.2344(6) 0.9337(5) 0.097(4) Uani 0.515(9) 1 d . U P A 1
H1 H 0.499789 0.256412 0.916891 0.117 Uiso 0.515(9) 1 calc R . P A 1
C2 C 0.5053(15) 0.2402(7) 0.9731(6) 0.109(5) Uani 0.515(9) 1 d . U P A 1
H2 H 0.495811 0.266297 0.983013 0.131 Uiso 0.515(9) 1 calc R . P A 1
C3 C 0.5154(16) 0.2102(7) 0.9966(6) 0.108(4) Uani 0.515(9) 1 d . U P A 1
H3 H 0.501481 0.212409 1.022790 0.130 Uiso 0.515(9) 1 calc R . P A 1
C4 C 0.5480(17) 0.1735(7) 0.9826(6) 0.108(4) Uani 0.515(9) 1 d . U P A 1
H4 H 0.571203 0.155291 0.999494 0.130 Uiso 0.515(9) 1 calc R . P A 1
C5 C 0.5431(16) 0.1662(7) 0.9420(6) 0.099(4) Uani 0.515(9) 1 d . U P A 1
H5 H 0.553610 0.140122 0.932143 0.119 Uiso 0.515(9) 1 calc R . P A 1
C6 C 0.5241(17) 0.1954(7) 0.9179(3) 0.091(4) Uani 0.515(9) 1 d D U P A 1
O3 O 0.6077(3) 0.14843(15) 0.60981(15) 0.0586(14) Uani 0.523(3) 1 d D U P B 1
O4 O 0.6087(8) 0.1990(5) 0.5450(4) 0.060(3) Uani 0.523(3) 1 d D U P B 1
C16 C 0.6910(16) 0.0893(3) 0.6422(6) 0.067(3) Uani 0.523(3) 1 d D U P B 1
H16 H 0.692614 0.115280 0.653762 0.080 Uiso 0.523(3) 1 calc R . P B 1
C17 C 0.7206(12) 0.0564(4) 0.6610(5) 0.066(3) Uani 0.523(3) 1 d DG U P B 1
H17 H 0.742438 0.059922 0.685326 0.080 Uiso 0.523(3) 1 calc R . P B 1
C18 C 0.7182(11) 0.0185(3) 0.6441(4) 0.070(3) Uani 0.523(3) 1 d DG U P B 1
H18 H 0.738399 -0.004020 0.656900 0.084 Uiso 0.523(3) 1 calc R . P B 1
C19 C 0.6862(12) 0.0134(4) 0.6084(4) 0.074(3) Uani 0.523(3) 1 d DG U P B 1
H19 H 0.684537 -0.012605 0.596908 0.089 Uiso 0.523(3) 1 calc R . P B 1
C20 C 0.6566(14) 0.0462(5) 0.5897(4) 0.073(3) Uani 0.523(3) 1 d DG U P B 1
H20 H 0.634712 0.042753 0.565342 0.088 Uiso 0.523(3) 1 calc R . P B 1
C21 C 0.6590(17) 0.0842(5) 0.6066(6) 0.066(2) Uani 0.523(3) 1 d DG U P B 1
C22 C 0.630(3) 0.1223(9) 0.5860(4) 0.063(2) Uani 0.523(3) 1 d D U P B 1
C23 C 0.6487(11) 0.1314(5) 0.5478(4) 0.063(3) Uani 0.523(3) 1 d D U P B 1
H23 H 0.672377 0.111045 0.533651 0.075 Uiso 0.523(3) 1 calc R . P B 1
C24 C 0.6352(11) 0.1675(5) 0.5287(4) 0.065(3) Uani 0.523(3) 1 d D U P B 1
C25 C 0.6514(12) 0.1735(5) 0.4866(4) 0.078(3) Uani 0.523(3) 1 d D U P B 1
C26 C 0.6558(13) 0.1446(6) 0.4612(5) 0.089(3) Uani 0.523(3) 1 d D U P B 1
H26 H 0.650112 0.117724 0.470186 0.107 Uiso 0.523(3) 1 calc R . P B 1
C27 C 0.6682(14) 0.1499(6) 0.4219(5) 0.096(4) Uani 0.523(3) 1 d D U P B 1
H27 H 0.671607 0.127563 0.404847 0.115 Uiso 0.523(3) 1 calc R . P B 1
C28 C 0.6749(13) 0.1870(7) 0.4095(5) 0.100(4) Uani 0.523(3) 1 d D U P B 1
H28 H 0.676926 0.191567 0.382555 0.120 Uiso 0.523(3) 1 calc R . P B 1
C29 C 0.6793(13) 0.2202(7) 0.4342(5) 0.101(4) Uani 0.523(3) 1 d D U P B 1
H29 H 0.689419 0.246681 0.425353 0.121 Uiso 0.523(3) 1 calc R . P B 1
C30 C 0.6676(12) 0.2113(6) 0.4732(5) 0.091(4) Uani 0.523(3) 1 d D U P B 1
H30 H 0.671140 0.232666 0.491306 0.109 Uiso 0.523(3) 1 calc R . P B 1
C31 C 0.7337(11) 0.3580(5) 0.4836(5) 0.106(4) Uani 0.661(12) 1 d . U P C 1
H31 H 0.724573 0.346342 0.508104 0.127 Uiso 0.661(12) 1 calc R . P C 1
C32 C 0.7623(12) 0.3352(6) 0.4547(5) 0.120(4) Uani 0.661(12) 1 d . U P C 1
H32 H 0.769177 0.307036 0.457529 0.143 Uiso 0.661(12) 1 calc R . P C 1
C33 C 0.7809(13) 0.3553(6) 0.4206(5) 0.118(4) Uani 0.661(12) 1 d . U P C 1
H33 H 0.813894 0.343202 0.403737 0.142 Uiso 0.661(12) 1 calc R . P C 1
C34 C 0.7532(12) 0.3914(6) 0.4112(5) 0.110(4) Uani 0.661(12) 1 d . U P C 1
H34 H 0.749785 0.400071 0.385218 0.132 Uiso 0.661(12) 1 calc R . P C 1
C35 C 0.7295(11) 0.4157(6) 0.4420(4) 0.100(4) Uani 0.661(12) 1 d . U P C 1
H35 H 0.722321 0.443691 0.437450 0.120 Uiso 0.661(12) 1 calc R . P C 1
C55 C 0.6208(9) 0.4661(5) 0.9077(3) 0.064(2) Uani 0.74(3) 1 d D U P D 1
C56 C 0.6639(8) 0.4773(6) 0.9382(4) 0.072(3) Uani 0.74(3) 1 d . U P D 1
H56 H 0.711354 0.484227 0.933478 0.087 Uiso 0.74(3) 1 calc R . P D 1
C57 C 0.6382(9) 0.4784(6) 0.9752(4) 0.077(3) Uani 0.74(3) 1 d . U P D 1
H57 H 0.668211 0.485685 0.995870 0.092 Uiso 0.74(3) 1 calc R . P D 1
C58 C 0.5711(9) 0.4692(6) 0.9824(4) 0.082(3) Uani 0.74(3) 1 d . U P D 1
H58 H 0.553903 0.470299 1.008044 0.098 Uiso 0.74(3) 1 calc R . P D 1
C59 C 0.5259(8) 0.4580(6) 0.9524(4) 0.077(3) Uani 0.74(3) 1 d . U P D 1
H59 H 0.478115 0.451971 0.957358 0.093 Uiso 0.74(3) 1 calc R . P D 1
C60 C 0.5525(8) 0.4558(6) 0.9155(4) 0.070(3) Uani 0.74(3) 1 d . U P D 1
H60 H 0.523068 0.447124 0.895047 0.084 Uiso 0.74(3) 1 calc R . P D 1
C1A C 0.5943(10) 0.2262(5) 0.9260(3) 0.102(4) Uani 0.485(9) 1 d . U P A 2
H1A H 0.619553 0.239961 0.906372 0.123 Uiso 0.485(9) 1 calc R . P A 2
C2A C 0.6104(9) 0.2330(5) 0.9645(4) 0.115(5) Uani 0.485(9) 1 d G U P A 2
H2A H 0.646576 0.251322 0.971221 0.138 Uiso 0.485(9) 1 calc R . P A 2
C3A C 0.5735(11) 0.2128(5) 0.9932(2) 0.113(4) Uani 0.485(9) 1 d G U P A 2
H3A H 0.584497 0.217453 1.019503 0.135 Uiso 0.485(9) 1 calc R . P A 2
C4A C 0.5206(10) 0.1860(5) 0.9833(3) 0.108(4) Uani 0.485(9) 1 d G U P A 2
H4A H 0.495394 0.172222 1.002935 0.129 Uiso 0.485(9) 1 calc R . P A 2
C5A C 0.5045(9) 0.1792(5) 0.9448(4) 0.101(4) Uani 0.485(9) 1 d G U P A 2
H5A H 0.468369 0.160861 0.938086 0.121 Uiso 0.485(9) 1 calc R . P A 2
C6A C 0.5414(11) 0.1993(6) 0.9161(2) 0.094(4) Uani 0.485(9) 1 d DG U P A 2
O3A O 0.6077(3) 0.14843(15) 0.60981(15) 0.0586(14) Uani 0.477(3) 1 d D U P B 2
O4A O 0.5810(10) 0.1940(5) 0.5443(5) 0.062(4) Uani 0.477(3) 1 d D U P B 2
C16A C 0.6852(18) 0.0822(4) 0.6388(6) 0.067(3) Uani 0.477(3) 1 d D U P B 2
H16A H 0.687943 0.106060 0.653902 0.080 Uiso 0.477(3) 1 calc R . P B 2
C17A C 0.7088(14) 0.0458(5) 0.6538(5) 0.069(3) Uani 0.477(3) 1 d DG U P B 2
H17A H 0.727705 0.044737 0.679079 0.083 Uiso 0.477(3) 1 calc R . P B 2
C18A C 0.7048(12) 0.0109(4) 0.6317(5) 0.074(4) Uani 0.477(3) 1 d DG U P B 2
H18A H 0.720895 -0.014031 0.641951 0.089 Uiso 0.477(3) 1 calc R . P B 2
C19A C 0.6771(14) 0.0124(4) 0.5947(4) 0.076(3) Uani 0.477(3) 1 d DG U P B 2
H19A H 0.674322 -0.011475 0.579647 0.091 Uiso 0.477(3) 1 calc R . P B 2
C20A C 0.6535(17) 0.0488(6) 0.5798(5) 0.072(3) Uani 0.477(3) 1 d DG U P B 2
H20A H 0.634560 0.049848 0.554469 0.086 Uiso 0.477(3) 1 calc R . P B 2
C21A C 0.6575(19) 0.0837(5) 0.6018(6) 0.066(2) Uani 0.477(3) 1 d DG U P B 2
C22A C 0.632(4) 0.1241(9) 0.5855(5) 0.063(2) Uani 0.477(3) 1 d D U P B 2
C23A C 0.6244(12) 0.1268(6) 0.5456(4) 0.064(3) Uani 0.477(3) 1 d D U P B 2
H23A H 0.634780 0.103737 0.530401 0.077 Uiso 0.477(3) 1 calc R . P B 2
C24A C 0.6025(12) 0.1617(6) 0.5273(4) 0.068(3) Uani 0.477(3) 1 d D U P B 2
C25A C 0.5888(13) 0.1603(7) 0.4849(5) 0.087(3) Uani 0.477(3) 1 d D U P B 2
C26A C 0.6238(13) 0.1385(7) 0.4601(5) 0.089(3) Uani 0.477(3) 1 d D U P B 2
H26A H 0.654624 0.118722 0.470249 0.106 Uiso 0.477(3) 1 calc R . P B 2
C27A C 0.6202(14) 0.1417(8) 0.4202(5) 0.098(4) Uani 0.477(3) 1 d D U P B 2
H27A H 0.654560 0.129966 0.403813 0.118 Uiso 0.477(3) 1 calc R . P B 2
C28A C 0.5660(15) 0.1619(8) 0.4063(6) 0.112(5) Uani 0.477(3) 1 d D U P B 2
H28A H 0.560054 0.162822 0.379138 0.134 Uiso 0.477(3) 1 calc R . P B 2
C29A C 0.5171(14) 0.1818(8) 0.4292(6) 0.116(5) Uani 0.477(3) 1 d D U P B 2
H29A H 0.477264 0.195373 0.419130 0.139 Uiso 0.477(3) 1 calc R . P B 2
C30A C 0.5328(13) 0.1799(7) 0.4686(5) 0.104(5) Uani 0.477(3) 1 d D U P B 2
H30A H 0.501785 0.193471 0.485580 0.125 Uiso 0.477(3) 1 calc R . P B 2
C31A C 0.6856(10) 0.3640(4) 0.4709(5) 0.109(4) Uani 0.339(12) 1 d . U P C 2
H31A H 0.653264 0.353973 0.489333 0.130 Uiso 0.339(12) 1 calc R . P C 2
C32A C 0.7016(15) 0.3413(5) 0.4384(5) 0.120(4) Uani 0.339(12) 1 d G U P C 2
H32A H 0.680086 0.315788 0.434598 0.144 Uiso 0.339(12) 1 calc R . P C 2
C33A C 0.7490(14) 0.3560(5) 0.4114(3) 0.117(4) Uani 0.339(12) 1 d G U P C 2
H33A H 0.759853 0.340489 0.389190 0.141 Uiso 0.339(12) 1 calc R . P C 2
C34A C 0.7804(12) 0.3933(6) 0.4170(4) 0.110(4) Uani 0.339(12) 1 d G U P C 2
H34A H 0.812796 0.403374 0.398516 0.132 Uiso 0.339(12) 1 calc R . P C 2
C35A C 0.7645(9) 0.4160(5) 0.4495(5) 0.106(4) Uani 0.339(12) 1 d G U P C 2
H35A H 0.785974 0.441560 0.453250 0.127 Uiso 0.339(12) 1 calc R . P C 2
C36 C 0.7171(6) 0.4014(3) 0.4764(2) 0.094(3) Uani 1 1 d G U . . .
C55A C 0.6255(19) 0.4667(11) 0.9088(4) 0.068(3) Uani 0.26(3) 1 d D U P D 2
C56A C 0.6472(19) 0.4939(12) 0.9368(6) 0.072(3) Uani 0.26(3) 1 d G U P D 2
H56A H 0.684492 0.512037 0.931576 0.087 Uiso 0.26(3) 1 calc R . P D 2
C57A C 0.614(2) 0.4945(11) 0.9725(6) 0.077(3) Uani 0.26(3) 1 d G U P D 2
H57A H 0.629148 0.513117 0.991711 0.092 Uiso 0.26(3) 1 calc R . P D 2
C58A C 0.5598(18) 0.4680(11) 0.9802(6) 0.079(3) Uani 0.26(3) 1 d G U P D 2
H58A H 0.537284 0.468421 1.004641 0.095 Uiso 0.26(3) 1 calc R . P D 2
C59A C 0.5381(18) 0.4408(12) 0.9522(7) 0.077(3) Uani 0.26(3) 1 d G U P D 2
H59A H 0.500762 0.422646 0.957436 0.093 Uiso 0.26(3) 1 calc R . P D 2
C60A C 0.571(2) 0.4401(12) 0.9165(6) 0.071(3) Uani 0.26(3) 1 d G U P D 2
H60A H 0.556105 0.421566 0.897299 0.086 Uiso 0.26(3) 1 calc R . P D 2
N4S N 0.4066(11) 0.1023(7) 0.4995(6) 0.118(8) Uiso 0.456(17) 1 d . U P E 1
C7S C 0.4249(9) 0.0954(6) 0.5310(6) 0.102(8) Uiso 0.456(17) 1 d G U P E 1
C8S C 0.4477(17) 0.0868(10) 0.5704(6) 0.122(10) Uiso 0.456(17) 1 d G U P E 1
H8SA H 0.465495 0.111512 0.582302 0.183 Uiso 0.456(17) 1 calc GR . P E 1
H8SB H 0.484902 0.066410 0.569848 0.183 Uiso 0.456(17) 1 calc GR . P E 1
H8SC H 0.407983 0.076557 0.585370 0.183 Uiso 0.456(17) 1 calc GR . P E 1
N5S N 0.8215(15) 0.2310(8) 0.5149(8) 0.099(8) Uiso 0.321(3) 1 d . U P F 2
C9S C 0.8308(10) 0.2653(8) 0.5200(6) 0.086(8) Uiso 0.321(3) 1 d G U P F 2
C10S C 0.842(2) 0.3082(8) 0.5264(12) 0.140(14) Uiso 0.321(3) 1 d G U P F 2
H10A H 0.824643 0.323520 0.504297 0.210 Uiso 0.321(3) 1 calc GR . P F 2
H10B H 0.892584 0.313341 0.529475 0.210 Uiso 0.321(3) 1 calc GR . P F 2
H10C H 0.817564 0.316701 0.549771 0.210 Uiso 0.321(3) 1 calc GR . P F 2
N1S N 0.5194(6) 0.3353(4) 0.6878(3) 0.105(3) Uani 1 1 d . . . . .
C1S C 0.5756(7) 0.3252(3) 0.6937(3) 0.068(3) Uani 1 1 d . . . . .
C2S C 0.6445(5) 0.3119(3) 0.7022(3) 0.063(2) Uani 1 1 d . . . . .
H2SA H 0.656126 0.288755 0.685845 0.095 Uiso 1 1 calc GR . . . .
H2SB H 0.647158 0.303915 0.729335 0.095 Uiso 1 1 calc GR . . . .
H2SC H 0.677672 0.333828 0.697287 0.095 Uiso 1 1 calc GR . . . .
N4T N 0.4253(17) 0.1386(11) 0.4943(9) 0.155(12) Uiso 0.359(16) 1 d . U P G 2
C7T C 0.4395(12) 0.1256(8) 0.5246(8) 0.114(8) Uiso 0.359(16) 1 d G U P G 2
C8T C 0.457(2) 0.1093(11) 0.5625(9) 0.109(10) Uiso 0.359(16) 1 d G U P G 2
H8TA H 0.458417 0.079808 0.561218 0.163 Uiso 0.359(16) 1 calc GR . P G 2
H8TB H 0.421956 0.117847 0.581283 0.163 Uiso 0.359(16) 1 calc GR . P G 2
H8TC H 0.503326 0.119415 0.570356 0.163 Uiso 0.359(16) 1 calc GR . P G 2
N2S N 0.4003(6) 0.1267(3) 0.6634(3) 0.104(3) Uani 1 1 d . . . . .
C3S C 0.4527(7) 0.1177(4) 0.6731(3) 0.084(3) Uani 1 1 d . . . . .
C4S C 0.5239(6) 0.1084(5) 0.6871(4) 0.129(5) Uani 1 1 d . . . . .
H4SA H 0.558397 0.117712 0.668138 0.194 Uiso 1 1 calc GR . . . .
H4SB H 0.528668 0.079239 0.690659 0.194 Uiso 1 1 calc GR . . . .
H4SC H 0.531980 0.122145 0.711686 0.194 Uiso 1 1 calc GR . . . .
N3S N 0.5649(8) 0.4651(4) 0.4228(4) 0.149(6) Uani 1 1 d . . . . .
C5S C 0.5422(7) 0.4531(4) 0.4502(4) 0.094(4) Uani 1 1 d . . . . .
C6S C 0.5149(7) 0.4376(5) 0.4859(4) 0.136(5) Uani 1 1 d . . . . .
H6SA H 0.463586 0.438244 0.485223 0.203 Uiso 1 1 calc GR . . . .
H6SB H 0.531629 0.454280 0.507350 0.203 Uiso 1 1 calc GR . . . .
H6SC H 0.530808 0.409779 0.489518 0.203 Uiso 1 1 calc GR . . . .
N5T N 0.792(3) 0.1862(14) 0.4525(13) 0.081(13) Uiso 0.156(3) 1 d . U P H 3
C9T C 0.7864(19) 0.2068(11) 0.4795(12) 0.079(12) Uiso 0.156(3) 1 d G U P H 3
C10T C 0.779(4) 0.2325(17) 0.5131(15) 0.081(11) Uiso 0.156(3) 1 d G U P H 3

loop_
_atom_site_aniso_label
_atom_site_aniso_U_11
_atom_site_aniso_U_22
_atom_site_aniso_U_33
_atom_site_aniso_U_23
_atom_site_aniso_U_13
_atom_site_aniso_U_12
Co1 0.0426(6) 0.0277(5) 0.0295(5) -0.0013(4) 0.0010(4) -0.0039(4)
Co2 0.0880(9) 0.0319(5) 0.0299(5) 0.0013(4) 0.0085(6) 0.0095(6)
Co3 0.0644(7) 0.0324(5) 0.0390(6) -0.0012(4) 0.0005(5) 0.0019(5)
Co4 0.0433(6) 0.0270(5) 0.0371(5) 0.0016(4) 0.0019(5) -0.0027(4)
O1 0.071(4) 0.041(3) 0.025(3) -0.002(2) 0.001(3) -0.008(3)
O2 0.069(4) 0.035(3) 0.032(3) 0.003(2) -0.003(3) -0.013(3)
O5 0.110(5) 0.040(3) 0.037(3) -0.010(3) 0.002(3) -0.006(3)
O6 0.088(4) 0.035(3) 0.036(3) -0.005(2) 0.007(3) 0.000(3)
O7 0.054(3) 0.034(3) 0.039(3) 0.000(2) 0.000(3) -0.013(2)
O8 0.067(4) 0.043(3) 0.034(3) -0.002(2) 0.011(3) -0.013(3)
N1 0.049(4) 0.029(3) 0.039(4) 0.004(3) -0.002(3) -0.002(3)
N2 0.046(4) 0.031(3) 0.020(3) 0.000(2) -0.001(3) -0.001(3)
N3 0.055(4) 0.036(3) 0.027(3) -0.002(3) -0.001(3) -0.003(3)
N4 0.087(5) 0.032(3) 0.030(4) 0.002(3) -0.009(4) -0.007(3)
N5 0.069(5) 0.042(4) 0.022(3) 0.002(3) 0.001(3) 0.014(3)
N6 0.062(4) 0.036(3) 0.033(4) -0.001(3) 0.009(3) 0.009(3)
N7 0.076(5) 0.045(4) 0.037(4) 0.004(3) 0.013(3) 0.022(4)
N8 0.076(5) 0.034(3) 0.034(4) 0.000(3) 0.005(3) 0.011(4)
N9 0.060(4) 0.034(4) 0.042(4) 0.005(3) 0.001(3) 0.002(3)
N10 0.069(5) 0.035(4) 0.038(4) 0.001(3) -0.006(3) 0.014(3)
N11 0.044(4) 0.032(3) 0.054(4) 0.003(3) 0.009(3) 0.011(3)
N12 0.058(5) 0.043(4) 0.056(4) -0.003(3) 0.010(4) 0.004(4)
N13 0.061(5) 0.038(4) 0.041(4) -0.005(3) 0.011(3) 0.002(3)
N14 0.047(4) 0.034(3) 0.033(3) 0.001(3) -0.003(3) 0.000(3)
N15 0.042(4) 0.033(3) 0.041(4) 0.002(3) -0.003(3) 0.006(3)
N16 0.049(4) 0.028(3) 0.047(4) 0.001(3) 0.002(3) 0.003(3)
N17 0.034(3) 0.031(3) 0.030(3) -0.003(2) 0.006(3) -0.003(3)
N18 0.046(4) 0.033(3) 0.039(4) -0.001(3) -0.001(3) 0.003(3)
N19 0.033(4) 0.037(4) 0.047(4) 0.003(3) 0.001(3) -0.008(3)
N20 0.032(3) 0.028(3) 0.041(3) 0.003(3) 0.005(3) -0.002(3)
N21 0.043(4) 0.029(3) 0.051(4) -0.001(3) 0.003(3) 0.001(3)
N22 0.045(4) 0.035(3) 0.036(3) -0.005(3) 0.000(3) -0.003(3)
N23 0.028(3) 0.031(3) 0.039(3) -0.002(3) 0.001(3) 0.000(3)
N24 0.040(4) 0.033(3) 0.033(3) 0.003(3) 0.000(3) 0.001(3)
C7 0.058(5) 0.043(5) 0.032(4) -0.002(4) 0.000(4) 0.006(4)
C8 0.068(6) 0.033(4) 0.035(4) 0.004(3) 0.001(4) 0.005(4)
C9 0.041(4) 0.031(4) 0.037(4) -0.006(3) 0.003(3) 0.008(3)
C10 0.045(5) 0.027(4) 0.045(5) 0.003(3) -0.002(4) 0.009(3)
C11 0.056(5) 0.028(4) 0.058(5) 0.007(4) -0.010(4) -0.007(4)
C12 0.065(6) 0.039(5) 0.063(6) -0.001(4) -0.014(5) -0.006(4)
C13 0.062(6) 0.030(4) 0.075(6) -0.012(4) -0.004(5) -0.001(4)
C14 0.080(7) 0.024(4) 0.074(6) 0.007(4) -0.004(5) -0.009(4)
C15 0.076(6) 0.030(4) 0.050(5) 0.003(4) -0.004(4) 0.000(4)
C37 0.065(6) 0.058(5) 0.032(4) -0.008(4) -0.002(4) 0.005(5)
C38 0.073(6) 0.045(5) 0.040(5) 0.004(4) 0.004(4) 0.001(4)
C39 0.050(5) 0.037(4) 0.045(5) -0.004(4) -0.007(4) 0.005(4)
C40 0.057(6) 0.044(5) 0.047(5) -0.001(4) -0.007(4) -0.003(4)
C41 0.099(8) 0.058(6) 0.054(6) 0.003(5) -0.014(5) -0.005(5)
C42 0.133(11) 0.064(7) 0.073(7) 0.024(6) -0.006(7) -0.023(7)
C43 0.129(10) 0.038(5) 0.090(8) 0.009(6) -0.017(7) -0.005(6)
C44 0.110(9) 0.039(5) 0.090(8) -0.011(5) -0.003(7) -0.005(5)
C45 0.076(7) 0.045(5) 0.060(6) 0.000(4) -0.001(5) -0.004(5)
C46 0.044(5) 0.044(5) 0.056(5) -0.001(4) -0.006(4) 0.005(4)
C47 0.064(6) 0.045(5) 0.067(6) 0.012(4) -0.009(5) -0.014(5)
C48 0.065(6) 0.046(5) 0.083(7) 0.008(5) 0.005(6) -0.020(5)
C49 0.068(7) 0.083(7) 0.079(7) -0.013(6) -0.010(6) -0.041(6)
C50 0.065(6) 0.076(6) 0.053(5) -0.010(5) 0.002(5) -0.021(5)
C51 0.042(5) 0.035(4) 0.048(5) -0.007(4) 0.003(4) 0.001(3)
C52 0.050(5) 0.034(4) 0.045(5) -0.003(4) -0.001(4) -0.002(4)
C53 0.062(6) 0.055(5) 0.048(5) -0.022(4) 0.001(4) -0.017(5)
C54 0.050(5) 0.054(5) 0.040(4) -0.003(4) 0.002(4) 0.003(4)
C61 0.053(5) 0.059(5) 0.039(5) 0.006(4) -0.005(4) 0.002(4)
C62 0.045(5) 0.076(6) 0.069(6) 0.004(5) -0.015(5) 0.006(5)
C63 0.042(5) 0.070(6) 0.073(7) 0.002(5) 0.001(5) 0.011(5)
C64 0.060(6) 0.050(5) 0.046(5) 0.008(4) 0.005(4) 0.007(4)
C65 0.046(5) 0.026(4) 0.037(4) 0.002(3) 0.004(4) -0.003(3)
C66 0.049(5) 0.022(3) 0.039(4) 0.001(3) 0.006(4) -0.005(3)
C67 0.062(5) 0.018(3) 0.038(4) -0.002(3) 0.002(4) 0.006(3)
C68 0.067(6) 0.032(4) 0.029(4) -0.004(3) -0.003(4) -0.001(4)
C69 0.062(6) 0.057(5) 0.042(5) -0.004(4) -0.007(4) 0.007(5)
C70 0.083(7) 0.079(7) 0.057(6) -0.007(5) -0.017(6) 0.005(6)
C71 0.091(8) 0.093(8) 0.058(7) -0.002(6) -0.032(6) -0.006(7)
C72 0.097(8) 0.058(6) 0.044(5) -0.001(4) -0.012(5) -0.010(6)
C73 0.088(8) 0.047(5) 0.064(6) -0.005(4) 0.001(6) 0.032(5)
C74 0.091(9) 0.078(8) 0.074(7) -0.007(6) -0.015(6) 0.039(7)
C75 0.084(8) 0.081(8) 0.082(7) -0.023(6) -0.017(6) 0.029(6)
C76 0.072(7) 0.062(6) 0.079(7) -0.017(5) -0.003(6) 0.023(6)
C77 0.069(6) 0.044(5) 0.037(4) -0.002(4) 0.011(4) 0.010(4)
C78 0.067(6) 0.046(5) 0.026(4) 0.003(4) 0.009(4) 0.012(4)
C79 0.048(5) 0.032(4) 0.033(4) 0.001(3) -0.003(4) 0.004(4)
C80 0.063(6) 0.040(4) 0.032(4) 0.001(3) 0.003(4) 0.000(4)
C81 0.070(7) 0.050(5) 0.067(6) 0.010(4) -0.006(5) 0.000(5)
C82 0.051(6) 0.075(7) 0.105(8) 0.016(6) -0.020(6) 0.012(5)
C83 0.084(8) 0.065(7) 0.078(7) 0.008(5) -0.019(6) 0.025(6)
C84 0.084(7) 0.038(5) 0.054(5) 0.003(4) -0.016(5) 0.014(5)
C85 0.060(6) 0.052(5) 0.054(5) -0.006(4) 0.008(5) 0.004(4)
C86 0.056(6) 0.075(6) 0.067(7) -0.012(5) 0.027(5) 0.002(5)
C87 0.057(6) 0.086(7) 0.063(6) -0.003(5) 0.002(5) 0.008(5)
C88 0.056(6) 0.053(5) 0.053(5) -0.003(4) 0.002(5) 0.002(4)
C89 0.055(5) 0.026(4) 0.048(5) -0.001(3) 0.004(4) -0.002(4)
C90 0.045(5) 0.021(3) 0.041(5) 0.001(3) 0.001(4) 0.001(3)
C91 0.033(4) 0.022(3) 0.042(4) 0.001(3) -0.008(4) -0.003(3)
C92 0.046(5) 0.025(4) 0.051(5) -0.002(3) 0.000(4) -0.004(3)
C93 0.056(6) 0.054(5) 0.060(6) -0.004(4) -0.011(5) 0.005(4)
C94 0.051(6) 0.063(6) 0.076(7) -0.005(5) -0.002(5) 0.021(5)
C95 0.044(6) 0.068(6) 0.089(8) -0.006(5) 0.010(5) 0.012(5)
C96 0.058(6) 0.046(5) 0.051(5) -0.002(4) 0.013(5) 0.010(4)
C97 0.039(5) 0.039(4) 0.080(6) 0.006(4) -0.002(4) -0.002(4)
C98 0.045(6) 0.053(6) 0.110(8) 0.007(5) -0.005(5) -0.018(5)
C99 0.042(6) 0.053(6) 0.120(9) 0.012(5) -0.010(6) -0.005(4)
C100 0.052(6) 0.038(5) 0.101(7) 0.015(5) -0.005(5) -0.006(4)
C101 0.036(4) 0.037(4) 0.046(4) 0.004(3) 0.004(4) -0.004(4)
C102 0.047(5) 0.023(4) 0.033(4) 0.004(3) 0.003(3) -0.005(3)
C103 0.046(5) 0.030(4) 0.025(4) -0.005(3) 0.005(3) 0.001(3)
C104 0.039(5) 0.032(4) 0.042(4) -0.002(3) -0.002(3) -0.004(3)
C105 0.038(5) 0.035(4) 0.080(6) -0.003(4) -0.008(4) 0.000(4)
C106 0.048(6) 0.050(6) 0.117(8) -0.005(5) -0.020(6) 0.004(4)
C107 0.030(5) 0.064(6) 0.113(8) -0.013(6) -0.014(5) -0.001(5)
C108 0.054(6) 0.043(5) 0.068(6) -0.009(4) -0.009(5) -0.018(4)
C1 0.186(10) 0.068(6) 0.038(5) -0.015(5) -0.013(6) 0.005(7)
C2 0.194(11) 0.081(8) 0.052(7) -0.018(7) -0.008(8) 0.008(8)
C3 0.195(10) 0.081(7) 0.048(6) -0.007(6) -0.009(7) 0.005(8)
C4 0.197(10) 0.079(7) 0.050(5) 0.002(5) -0.008(7) 0.008(7)
C5 0.190(10) 0.067(6) 0.040(5) 0.001(5) -0.012(6) 0.007(6)
C6 0.182(10) 0.057(6) 0.036(5) -0.006(5) -0.013(6) 0.005(6)
O3 0.096(4) 0.033(3) 0.047(3) -0.001(2) 0.014(3) 0.005(3)
O4 0.102(8) 0.053(5) 0.026(4) 0.000(4) 0.004(6) 0.011(6)
C16 0.104(6) 0.039(5) 0.058(5) 0.005(5) 0.013(5) 0.012(5)
C17 0.104(7) 0.038(6) 0.057(6) 0.004(5) 0.013(6) 0.013(6)
C18 0.113(7) 0.035(6) 0.063(7) -0.002(6) 0.010(6) 0.014(6)
C19 0.116(6) 0.042(5) 0.064(7) -0.005(6) 0.005(6) 0.018(5)
C20 0.110(6) 0.046(4) 0.064(6) -0.005(5) 0.006(6) 0.014(5)
C21 0.101(5) 0.040(4) 0.057(5) -0.001(4) 0.012(5) 0.013(4)
C22 0.099(5) 0.038(4) 0.050(4) -0.005(4) 0.010(4) 0.008(4)
C23 0.101(6) 0.045(5) 0.042(4) -0.013(4) 0.006(5) 0.010(5)
C24 0.104(7) 0.056(5) 0.034(4) -0.008(4) 0.005(5) 0.006(5)
C25 0.119(7) 0.080(6) 0.037(5) -0.009(5) 0.009(6) -0.004(6)
C26 0.132(8) 0.089(6) 0.047(5) -0.011(5) 0.012(6) -0.001(6)
C27 0.137(8) 0.100(7) 0.050(5) -0.017(6) 0.016(7) -0.003(7)
C28 0.138(9) 0.112(9) 0.049(7) -0.012(7) 0.024(8) -0.016(9)
C29 0.136(10) 0.116(9) 0.051(7) -0.001(7) 0.023(8) -0.027(9)
C30 0.128(9) 0.104(8) 0.041(7) -0.005(7) 0.020(7) -0.021(8)
C31 0.144(9) 0.112(7) 0.062(6) -0.023(6) 0.008(6) 0.070(7)
C32 0.159(9) 0.124(7) 0.075(6) -0.017(6) 0.001(6) 0.071(7)
C33 0.158(9) 0.129(7) 0.068(6) -0.017(6) -0.008(6) 0.076(7)
C34 0.145(9) 0.125(6) 0.060(5) -0.008(5) -0.006(6) 0.082(7)
C35 0.134(8) 0.115(6) 0.051(5) -0.006(5) -0.006(6) 0.078(6)
C55 0.063(5) 0.088(6) 0.041(4) -0.008(4) 0.010(4) -0.006(5)
C56 0.068(5) 0.101(6) 0.047(4) -0.005(5) 0.006(4) -0.008(5)
C57 0.072(6) 0.111(7) 0.047(4) -0.006(5) 0.006(5) -0.009(5)
C58 0.078(6) 0.116(6) 0.051(4) -0.008(5) 0.012(4) -0.008(5)
C59 0.072(5) 0.106(7) 0.054(4) -0.012(5) 0.011(4) -0.007(5)
C60 0.069(5) 0.095(6) 0.046(4) -0.012(5) 0.011(4) -0.005(5)
C1A 0.190(10) 0.072(7) 0.045(6) -0.014(6) -0.017(7) 0.002(7)
C2A 0.200(11) 0.083(8) 0.062(7) -0.010(7) -0.017(9) -0.002(9)
C3A 0.201(10) 0.084(7) 0.053(6) -0.003(6) -0.012(7) 0.004(8)
C4A 0.197(10) 0.077(7) 0.049(5) 0.000(6) -0.006(7) 0.010(7)
C5A 0.190(10) 0.071(6) 0.041(5) -0.003(5) -0.007(6) 0.009(7)
C6A 0.185(10) 0.061(6) 0.037(5) -0.007(5) -0.013(6) 0.006(6)
O3A 0.096(4) 0.033(3) 0.047(3) -0.001(2) 0.014(3) 0.005(3)
O4A 0.107(9) 0.050(5) 0.029(5) -0.006(4) 0.004(6) 0.013(6)
C16A 0.104(6) 0.037(5) 0.059(6) 0.004(5) 0.013(5) 0.013(5)
C17A 0.108(6) 0.038(6) 0.060(6) 0.003(5) 0.014(6) 0.016(6)
C18A 0.118(7) 0.041(5) 0.064(8) -0.001(6) 0.010(7) 0.018(6)
C19A 0.117(7) 0.043(5) 0.067(7) -0.007(6) 0.007(7) 0.017(5)
C20A 0.110(6) 0.045(5) 0.061(6) -0.005(5) 0.010(6) 0.014(5)
C21A 0.102(5) 0.040(4) 0.057(5) 0.000(4) 0.012(5) 0.012(4)
C22A 0.099(5) 0.038(4) 0.051(4) -0.005(4) 0.010(4) 0.008(4)
C23A 0.104(6) 0.046(5) 0.044(5) -0.009(4) 0.008(5) 0.010(5)
C24A 0.111(7) 0.057(5) 0.037(4) -0.006(4) 0.006(5) 0.009(6)
C25A 0.131(7) 0.083(6) 0.046(5) -0.009(5) 0.008(6) -0.003(6)
C26A 0.133(8) 0.089(6) 0.044(5) -0.013(5) 0.011(6) -0.001(6)
C27A 0.140(9) 0.100(7) 0.054(6) -0.015(6) 0.011(7) -0.001(7)
C28A 0.153(11) 0.118(9) 0.065(8) -0.013(8) 0.007(9) -0.007(9)
C29A 0.156(11) 0.123(10) 0.069(8) -0.008(8) 0.003(9) -0.008(9)
C30A 0.147(10) 0.108(9) 0.057(8) -0.004(8) 0.005(8) -0.006(9)
C31A 0.146(9) 0.115(8) 0.065(7) -0.028(7) 0.001(7) 0.069(8)
C32A 0.158(9) 0.129(7) 0.075(7) -0.020(7) -0.006(7) 0.068(8)
C33A 0.155(9) 0.129(7) 0.069(6) -0.015(6) -0.007(7) 0.074(7)
C34A 0.147(9) 0.125(7) 0.060(6) -0.009(6) -0.005(6) 0.078(7)
C35A 0.141(9) 0.120(7) 0.057(6) -0.008(6) -0.001(7) 0.075(7)
C36 0.131(7) 0.104(6) 0.047(4) -0.019(5) 0.000(5) 0.064(6)
C55A 0.066(6) 0.093(6) 0.044(5) -0.008(5) 0.010(5) -0.007(6)
C56A 0.069(6) 0.101(7) 0.046(5) -0.007(6) 0.009(5) -0.008(6)
C57A 0.072(6) 0.109(7) 0.049(5) -0.008(6) 0.009(5) -0.007(6)
C58A 0.075(6) 0.112(7) 0.051(5) -0.009(6) 0.011(5) -0.009(6)
C59A 0.073(6) 0.107(7) 0.052(5) -0.011(6) 0.011(5) -0.008(6)
C60A 0.069(6) 0.098(7) 0.047(5) -0.012(6) 0.011(5) -0.007(6)
N1S 0.078(7) 0.139(10) 0.099(8) 0.012(7) 0.011(6) 0.002(7)
C1S 0.089(9) 0.065(6) 0.050(6) -0.006(5) 0.018(6) -0.016(6)
C2S 0.073(7) 0.056(5) 0.061(6) 0.001(5) 0.010(5) -0.014(5)
N2S 0.089(8) 0.124(9) 0.099(8) -0.003(6) 0.001(6) 0.031(7)
C3S 0.075(8) 0.093(8) 0.083(8) 0.015(6) 0.015(7) 0.021(7)
C4S 0.083(9) 0.179(15) 0.125(11) 0.060(10) 0.022(8) 0.025(9)
N3S 0.198(14) 0.148(12) 0.101(9) 0.021(8) 0.031(10) 0.070(10)
C5S 0.096(10) 0.099(9) 0.085(9) -0.009(8) -0.012(8) 0.035(8)
C6S 0.095(10) 0.185(16) 0.127(12) 0.031(11) -0.011(9) -0.006(10)

loop_
_atom_type_symbol
_atom_type_description
_atom_type_scat_dispersion_real
_atom_type_scat_dispersion_imag
_atom_type_scat_source
C C 0.0033 0.0016 'International Tables Vol C Tables 4.2.6.8 and 6.1.1.4'
H H 0.0000 0.0000 'International Tables Vol C Tables 4.2.6.8 and 6.1.1.4'
Co Co 0.3494 0.9721 'International Tables Vol C Tables 4.2.6.8 and 6.1.1.4'
N N 0.0061 0.0033 'International Tables Vol C Tables 4.2.6.8 and 6.1.1.4'
O O 0.0106 0.0060 'International Tables Vol C Tables 4.2.6.8 and 6.1.1.4'

loop_
_geom_angle_atom_site_label_1
_geom_angle_atom_site_label_2
_geom_angle_atom_site_label_3
_geom_angle
O1 Co1 N1 93.7(2)
O1 Co1 N22 97.3(2)
O1 Co1 N23 90.9(2)
O2 Co1 O1 84.89(19)
O2 Co1 N1 96.2(2)
O2 Co1 N2 87.5(2)
O2 Co1 N22 92.9(2)
O2 Co1 N23 168.7(2)
N2 Co1 O1 167.7(2)
N2 Co1 N1 77.6(2)
N2 Co1 N22 92.7(2)
N2 Co1 N23 98.3(2)
N22 Co1 N1 166.3(2)
N23 Co1 N1 94.5(2)
N23 Co1 N22 77.2(2)
N4 Co2 N7 163.1(2)
N5 Co2 N4 77.2(3)
N5 Co2 N7 93.4(3)
N5 Co2 N8 94.8(2)
N5 Co2 O4A 158.5(5)
N8 Co2 N4 89.1(3)
N8 Co2 N7 77.6(3)
N8 Co2 O4A 99.0(5)
O3 Co2 N4 101.1(2)
O3 Co2 N5 85.5(2)
O3 Co2 N7 92.0(2)
O3 Co2 N8 169.6(3)
O4 Co2 N4 100.7(5)
O4 Co2 N5 171.6(5)
O4 Co2 N7 90.5(5)
O4 Co2 N8 93.2(5)
O4 Co2 O3 87.0(5)
O3A Co2 N4 101.1(2)
O3A Co2 N5 85.5(2)
O3A Co2 N7 92.0(2)
O3A Co2 N8 169.6(3)
O3A Co2 O4A 83.9(5)
O4A Co2 N4 86.6(5)
O4A Co2 N7 105.6(5)
O5 Co3 O6 84.9(2)
O5 Co3 N10 94.9(3)
O5 Co3 N11 84.6(2)
O5 Co3 N13 93.3(3)
O6 Co3 N10 93.3(2)
O6 Co3 N13 99.8(2)
N10 Co3 N13 165.0(2)
N11 Co3 O6 165.3(2)
N11 Co3 N10 77.4(2)
N11 Co3 N13 91.0(2)
N14 Co3 O5 170.7(3)
N14 Co3 O6 95.6(2)
N14 Co3 N10 94.4(2)
N14 Co3 N11 96.4(2)
N14 Co3 N13 77.4(2)
O7 Co4 N16 97.2(2)
O7 Co4 N17 88.7(2)
O7 Co4 N19 91.7(2)
O7 Co4 N20 168.0(2)
O8 Co4 O7 85.8(2)
O8 Co4 N16 91.2(2)
O8 Co4 N17 166.3(2)
O8 Co4 N19 94.4(2)
O8 Co4 N20 90.7(2)
N16 Co4 N19 169.9(2)
N17 Co4 N16 77.1(2)
N17 Co4 N19 98.2(2)
N20 Co4 N16 94.3(2)
N20 Co4 N17 97.1(2)
N20 Co4 N19 77.2(2)
C7 O1 Co1 128.5(4)
C9 O2 Co1 128.9(5)
C37 O5 Co3 128.3(5)
C39 O6 Co3 128.7(5)
C52 O7 Co4 128.7(5)
C54 O8 Co4 129.2(5)
C61 N1 Co1 128.1(5)
C65 N1 Co1 114.5(5)
C65 N1 C61 117.4(7)
N3 N2 Co1 125.5(4)
C66 N2 Co1 117.0(5)
C66 N2 N3 117.4(5)
C67 N3 N2 114.5(6)
C68 N4 Co2 115.6(5)
C72 N4 Co2 126.6(6)
C72 N4 C68 116.5(8)
N6 N5 Co2 125.1(5)
C67 N5 Co2 117.1(5)
C67 N5 N6 117.6(6)
C66 N6 N5 114.7(6)
C73 N7 Co2 129.8(6)
C77 N7 Co2 114.5(5)
C77 N7 C73 115.0(8)
N9 N8 Co2 124.9(5)
C78 N8 Co2 116.7(5)
C78 N8 N9 117.5(6)
C79 N9 N8 115.5(7)
C80 N10 Co3 113.9(5)
C84 N10 Co3 128.6(6)
C84 N10 C80 117.4(8)
N12 N11 Co3 124.7(5)
C79 N11 Co3 117.4(5)
C79 N11 N12 117.3(6)
C78 N12 N11 115.7(7)
C85 N13 Co3 129.0(6)
C85 N13 C89 117.1(7)
C89 N13 Co3 113.3(5)
N15 N14 Co3 124.5(4)
C90 N14 Co3 117.2(5)
C90 N14 N15 117.0(6)
C91 N15 N14 115.1(6)
C92 N16 Co4 114.9(5)
C96 N16 Co4 127.0(5)
C96 N16 C92 118.1(7)
N18 N17 Co4 125.9(4)
C91 N17 Co4 117.5(4)
C91 N17 N18 116.3(5)
C90 N18 N17 115.3(6)
C97 N19 Co4 127.5(5)
C97 N19 C101 118.1(6)
C101 N19 Co4 114.4(5)
N21 N20 Co4 125.6(4)
C102 N20 Co4 117.2(4)
C102 N20 N21 116.9(5)
C103 N21 N20 116.4(6)
C104 N22 Co1 114.5(5)
C104 N22 C108 118.1(7)
C108 N22 Co1 127.1(5)
N24 N23 Co1 125.7(4)
C103 N23 Co1 116.3(4)
C103 N23 N24 117.9(5)
C102 N24 N23 115.7(6)
O1 C7 C8 124.9(6)
O1 C7 C6 119.5(11)
O1 C7 C6A 111.2(9)
C8 C7 C6 115.1(11)
C8 C7 C6A 123.8(9)
C7 C8 H8 117.9
C9 C8 C7 124.3(7)
C9 C8 H8 117.9
O2 C9 C8 124.8(7)
O2 C9 C10 113.9(6)
C8 C9 C10 121.3(7)
C11 C10 C9 118.6(6)
C11 C10 C15 117.9(7)
C15 C10 C9 123.5(7)
C10 C11 H11 119.2
C10 C11 C12 121.6(7)
C12 C11 H11 119.2
C11 C12 H12 120.0
C13 C12 C11 120.0(8)
C13 C12 H12 120.0
C12 C13 H13 120.5
C14 C13 C12 119.1(8)
C14 C13 H13 120.5
C13 C14 H14 119.3
C13 C14 C15 121.4(8)
C15 C14 H14 119.3
C10 C15 H15 120.0
C14 C15 C10 120.1(8)
C14 C15 H15 120.0
O5 C37 C38 124.2(7)
O5 C37 C36 116.8(8)
C38 C37 C36 118.8(8)
C37 C38 H38 117.8
C39 C38 C37 124.3(8)
C39 C38 H38 117.8
O6 C39 C38 124.8(7)
O6 C39 C40 116.1(7)
C38 C39 C40 119.1(7)
C41 C40 C39 124.8(8)
C45 C40 C39 118.4(7)
C45 C40 C41 116.8(8)
C40 C41 H41 119.3
C40 C41 C42 121.3(9)
C42 C41 H41 119.3
C41 C42 H42 119.8
C43 C42 C41 120.3(9)
C43 C42 H42 119.8
C42 C43 H43 120.5
C44 C43 C42 119.0(9)
C44 C43 H43 120.5
C43 C44 H44 119.7
C43 C44 C45 120.6(10)
C45 C44 H44 119.7
C40 C45 C44 121.9(9)
C40 C45 H45 119.0
C44 C45 H45 119.0
C47 C46 H46 119.6
C51 C46 H46 119.6
C51 C46 C47 120.8(8)
C46 C47 H47 120.4
C48 C47 C46 119.3(8)
C48 C47 H47 120.4
C47 C48 H48 119.2
C47 C48 C49 121.6(8)
C49 C48 H48 119.2
C48 C49 H49 120.3
C48 C49 C50 119.4(9)
C50 C49 H49 120.3
C49 C50 H50 119.7
C51 C50 C49 120.5(9)
C51 C50 H50 119.7
C46 C51 C50 118.3(7)
C46 C51 C52 119.2(7)
C50 C51 C52 122.5(7)
O7 C52 C51 116.5(7)
O7 C52 C53 123.9(7)
C53 C52 C51 119.5(7)
C52 C53 H53 117.2
C54 C53 C52 125.5(7)
C54 C53 H53 117.2
O8 C54 C53 124.8(7)
O8 C54 C55 115.0(9)
O8 C54 C55A 117.9(13)
C53 C54 C55 120.1(9)
C53 C54 C55A 117.3(14)
N1 C61 H61 119.1
N1 C61 C62 121.8(8)
C62 C61 H61 119.1
C61 C62 H62 120.3
C63 C62 C61 119.5(8)
C63 C62 H62 120.3
C62 C63 H63 120.3
C64 C63 C62 119.4(8)
C64 C63 H63 120.3
C63 C64 H64 120.4
C63 C64 C65 119.3(8)
C65 C64 H64 120.4
N1 C65 C64 122.6(7)
N1 C65 C66 114.7(6)
C64 C65 C66 122.6(7)
N2 C66 C65 115.9(6)
N6 C66 N2 127.7(7)
N6 C66 C65 116.3(7)
N3 C67 N5 127.2(7)
N3 C67 C68 117.1(7)
N5 C67 C68 115.7(6)
N4 C68 C67 113.6(7)
N4 C68 C69 123.4(7)
C69 C68 C67 123.0(7)
C68 C69 H69 120.2
C68 C69 C70 119.6(8)
C70 C69 H69 120.2
C69 C70 H70 121.4
C69 C70 C71 117.3(10)
C71 C70 H70 121.4
C70 C71 H71 119.9
C72 C71 C70 120.2(9)
C72 C71 H71 119.9
N4 C72 C71 123.0(9)
N4 C72 H72 118.5
C71 C72 H72 118.5
N7 C73 H73 117.8
C74 C73 N7 124.5(9)
C74 C73 H73 117.8
C73 C74 H74 120.4
C75 C74 C73 119.2(10)
C75 C74 H74 120.4
C74 C75 H75 120.7
C74 C75 C76 118.6(11)
C76 C75 H75 120.7
C75 C76 H76 120.4
C77 C76 C75 119.3(10)
C77 C76 H76 120.4
N7 C77 C76 123.5(8)
N7 C77 C78 113.3(8)
C76 C77 C78 123.2(8)
N8 C78 C77 117.0(7)
N12 C78 N8 127.5(7)
N12 C78 C77 115.5(8)
N9 C79 N11 126.5(7)
N9 C79 C80 119.4(7)
N11 C79 C80 114.1(6)
N10 C80 C79 116.3(7)
N10 C80 C81 122.1(8)
C81 C80 C79 121.5(7)
C80 C81 H81 120.8
C82 C81 C80 118.4(9)
C82 C81 H81 120.8
C81 C82 H82 120.5
C83 C82 C81 119.1(10)
C83 C82 H82 120.5
C82 C83 H83 120.1
C84 C83 C82 119.8(9)
C84 C83 H83 120.1
N10 C84 C83 123.2(9)
N10 C84 H84 118.4
C83 C84 H84 118.4
N13 C85 H85 118.5
N13 C85 C86 123.0(8)
C86 C85 H85 118.5
C85 C86 H86 120.4
C87 C86 C85 119.2(8)
C87 C86 H86 120.4
C86 C87 H87 120.6
C86 C87 C88 118.9(9)
C88 C87 H87 120.6
C87 C88 H88 120.9
C89 C88 C87 118.2(8)
C89 C88 H88 120.9
N13 C89 C88 123.5(7)
N13 C89 C90 115.3(7)
C88 C89 C90 121.2(7)
N14 C90 C89 114.3(6)
N18 C90 N14 127.7(7)
N18 C90 C89 118.0(7)
N15 C91 N17 128.4(7)
N15 C91 C92 117.2(6)
N17 C91 C92 114.3(6)
N16 C92 C91 115.8(7)
N16 C92 C93 122.0(7)
C93 C92 C91 122.0(7)
C92 C93 H93 120.5
C94 C93 C92 119.0(8)
C94 C93 H93 120.5
C93 C94 H94 120.5
C93 C94 C95 119.0(9)
C95 C94 H94 120.5
C94 C95 H95 120.3
C94 C95 C96 119.5(9)
C96 C95 H95 120.3
N16 C96 C95 122.4(8)
N16 C96 H96 118.8
C95 C96 H96 118.8
N19 C97 H97 118.1
N19 C97 C98 123.8(7)
C98 C97 H97 118.1
C97 C98 H98 121.2
C97 C98 C99 117.6(8)
C99 C98 H98 121.2
C98 C99 H99 120.0
C100 C99 C98 119.9(9)
C100 C99 H99 120.0
C99 C100 H100 120.3
C99 C100 C101 119.4(8)
C101 C100 H100 120.3
N19 C101 C100 121.2(7)
N19 C101 C102 115.7(6)
C100 C101 C102 123.1(7)
N20 C102 C101 115.2(6)
N24 C102 N20 127.2(7)
N24 C102 C101 117.6(6)
N21 C103 N23 125.8(7)
N21 C103 C104 118.1(6)
N23 C103 C104 116.0(6)
N22 C104 C103 115.6(6)
N22 C104 C105 122.5(7)
C105 C104 C103 121.8(6)
C104 C105 H105 120.5
C106 C105 C104 119.1(7)
C106 C105 H105 120.5
C105 C106 H106 121.0
C105 C106 C107 118.0(8)
C107 C106 H106 121.0
C106 C107 H107 120.3
C108 C107 C106 119.3(8)
C108 C107 H107 120.3
N22 C108 C107 122.9(8)
N22 C108 H108 118.6
C107 C108 H108 118.6
C2 C1 H1 119.5
C2 C1 C6 120.9(19)
C6 C1 H1 119.5
C1 C2 H2 119.7
C3 C2 C1 121(2)
C3 C2 H2 119.7
C2 C3 H3 120.2
C2 C3 C4 120(2)
C4 C3 H3 120.2
C3 C4 H4 121.9
C5 C4 C3 116(2)
C5 C4 H4 121.9
C4 C5 H5 119.6
C6 C5 C4 121(2)
C6 C5 H5 119.6
C1 C6 C7 116.5(17)
C5 C6 C7 125(2)
C5 C6 C1 118.1(14)
C22 O3 Co2 128.0(13)
C24 O4 Co2 127.2(11)
C17 C16 H16 120.0
C17 C16 C21 120.0
C21 C16 H16 120.0
C16 C17 H17 120.0
C18 C17 C16 120.0
C18 C17 H17 120.0
C17 C18 H18 120.0
C19 C18 C17 120.0
C19 C18 H18 120.0
C18 C19 H19 120.0
C18 C19 C20 120.0
C20 C19 H19 120.0
C19 C20 H20 120.0
C21 C20 C19 120.0
C21 C20 H20 120.0
C16 C21 C22 117.8(12)
C20 C21 C16 120.0
C20 C21 C22 122.1(12)
O3 C22 C21 112.0(11)
O3 C22 C23 123.5(18)
C23 C22 C21 121.6(19)
C22 C23 H23 116.9
C24 C23 C22 126.1(13)
C24 C23 H23 116.9
O4 C24 C23 124.0(12)
O4 C24 C25 113.4(13)
C23 C24 C25 122.6(13)
C26 C25 C24 124.8(16)
C26 C25 C30 115.2(15)
C30 C25 C24 119.9(14)
C25 C26 H26 117.3
C25 C26 C27 125.4(18)
C27 C26 H26 117.3
C26 C27 H27 121.5
C28 C27 C26 117.1(17)
C28 C27 H27 121.5
C27 C28 H28 118.5
C27 C28 C29 123.1(18)
C29 C28 H28 118.5
C28 C29 H29 122.7
C28 C29 C30 114.6(19)
C30 C29 H29 122.7
C25 C30 C29 123.9(17)
C25 C30 H30 118.1
C29 C30 H30 118.1
C32 C31 H31 120.2
C32 C31 C36 119.5(16)
C36 C31 H31 120.2
C31 C32 H32 121.4
C31 C32 C33 117.2(19)
C33 C32 H32 121.4
C32 C33 H33 119.1
C34 C33 C32 121.7(19)
C34 C33 H33 119.1
C33 C34 H34 121.6
C33 C34 C35 116.8(17)
C35 C34 H34 121.6
C34 C35 H35 118.6
C36 C35 C34 122.7(17)
C36 C35 H35 118.6
C56 C55 C54 120.4(12)
C60 C55 C54 121.0(12)
C60 C55 C56 118.6(10)
C55 C56 H56 119.8
C57 C56 C55 120.4(12)
C57 C56 H56 119.8
C56 C57 H57 119.7
C58 C57 C56 120.6(13)
C58 C57 H57 119.7
C57 C58 H58 119.7
C57 C58 C59 120.7(13)
C59 C58 H58 119.7
C58 C59 H59 120.8
C60 C59 C58 118.5(13)
C60 C59 H59 120.8
C55 C60 C59 121.2(12)
C55 C60 H60 119.4
C59 C60 H60 119.4
C2A C1A H1A 120.0
C2A C1A C6A 120.0
C6A C1A H1A 120.0
C1A C2A H2A 120.0
C3A C2A C1A 120.0
C3A C2A H2A 120.0
C2A C3A H3A 120.0
C2A C3A C4A 120.0
C4A C3A H3A 120.0
C3A C4A H4A 120.0
C3A C4A C5A 120.0
C5A C4A H4A 120.0
C4A C5A H5A 120.0
C6A C5A C4A 120.0
C6A C5A H5A 120.0
C1A C6A C7 121.0(11)
C5A C6A C7 119.0(11)
C5A C6A C1A 120.0
C22A O3A Co2 125.4(15)
C24A O4A Co2 126.1(12)
C17A C16A H16A 120.0
C17A C16A C21A 120.0
C21A C16A H16A 120.0
C16A C17A H17A 120.0
C18A C17A C16A 120.0
C18A C17A H17A 120.0
C17A C18A H18A 120.0
C17A C18A C19A 120.0
C19A C18A H18A 120.0
C18A C19A H19A 120.0
C20A C19A C18A 120.0
C20A C19A H19A 120.0
C19A C20A H20A 120.0
C19A C20A C21A 120.0
C21A C20A H20A 120.0
C16A C21A C22A 119.6(12)
C20A C21A C16A 120.0
C20A C21A C22A 120.4(12)
O3A C22A C21A 115.5(13)
O3A C22A C23A 126.0(19)
C23A C22A C21A 117.0(13)
C22A C23A H23A 118.7
C24A C23A C22A 122.7(15)
C24A C23A H23A 118.7
O4A C24A C23A 125.5(14)
O4A C24A C25A 114.8(14)
C23A C24A C25A 118.6(14)
C26A C25A C24A 125.2(18)
C26A C25A C30A 112.7(17)
C30A C25A C24A 121.9(17)
C25A C26A H26A 116.9
C25A C26A C27A 126.1(19)
C27A C26A H26A 116.9
C26A C27A H27A 122.0
C28A C27A C26A 116.0(19)
C28A C27A H27A 122.0
C27A C28A H28A 118.1
C27A C28A C29A 124(2)
C29A C28A H28A 118.1
C28A C29A H29A 123.5
C28A C29A C30A 113(2)
C30A C29A H29A 123.5
C25A C30A C29A 126(2)
C25A C30A H30A 116.9
C29A C30A H30A 116.9
C32A C31A H31A 120.0
C32A C31A C36 120.0
C36 C31A H31A 120.0
C31A C32A H32A 120.0
C31A C32A C33A 120.0
C33A C32A H32A 120.0
C32A C33A H33A 120.0
C32A C33A C34A 120.0
C34A C33A H33A 120.0
C33A C34A H34A 120.0
C35A C34A C33A 120.0
C35A C34A H34A 120.0
C34A C35A H35A 120.0
C34A C35A C36 120.0
C36 C35A H35A 120.0
C37 C36 C31 111.4(10)
C35 C36 C37 130.8(12)
C35 C36 C31 117.7(12)
C31A C36 C37 112.0(10)
C35A C36 C37 128.0(9)
C35A C36 C31A 120.0
C56A C55A C54 127.3(18)
C56A C55A C60A 120.0
C60A C55A C54 112.3(18)
C55A C56A H56A 120.0
C57A C56A C55A 120.0
C57A C56A H56A 120.0
C56A C57A H57A 120.0
C56A C57A C58A 120.0
C58A C57A H57A 120.0
C57A C58A H58A 120.0
C59A C58A C57A 120.0
C59A C58A H58A 120.0
C58A C59A H59A 120.0
C60A C59A C58A 120.0
C60A C59A H59A 120.0
C55A C60A H60A 120.0
C59A C60A C55A 120.0
C59A C60A H60A 120.0
N4S C7S C8S 179.93(19)
C7S C8S H8SA 109.5
C7S C8S H8SB 109.5
C7S C8S H8SC 109.5
H8SA C8S H8SB 109.5
H8SA C8S H8SC 109.5
H8SB C8S H8SC 109.5
N5S C9S C10S 179.91(18)
C9S C10S H10A 109.5
C9S C10S H10B 109.5
C9S C10S H10C 109.5
H10A C10S H10B 109.5
H10A C10S H10C 109.5
H10B C10S H10C 109.5
N1S C1S C2S 177.9(12)
C1S C2S H2SA 109.5
C1S C2S H2SB 109.5
C1S C2S H2SC 109.5
H2SA C2S H2SB 109.5
H2SA C2S H2SC 109.5
H2SB C2S H2SC 109.5
N4T C7T C8T 179.9(2)
C7T C8T H8TA 109.5
C7T C8T H8TB 109.5
C7T C8T H8TC 109.5
H8TA C8T H8TB 109.5
H8TA C8T H8TC 109.5
H8TB C8T H8TC 109.5
N2S C3S C4S 176.3(16)
C3S C4S H4SA 109.5
C3S C4S H4SB 109.5
C3S C4S H4SC 109.5
H4SA C4S H4SB 109.5
H4SA C4S H4SC 109.5
H4SB C4S H4SC 109.5
N3S C5S C6S 178.5(16)
C5S C6S H6SA 109.5
C5S C6S H6SB 109.5
C5S C6S H6SC 109.5
H6SA C6S H6SB 109.5
H6SA C6S H6SC 109.5
H6SB C6S H6SC 109.5
N5T C9T C10T 180.0(2)

loop_
_geom_bond_atom_site_label_1
_geom_bond_atom_site_label_2
_geom_bond_distance
Co1 O1 2.060(5)
Co1 O2 2.049(5)
Co1 N1 2.160(6)
Co1 N2 2.052(5)
Co1 N22 2.151(6)
Co1 N23 2.066(5)
Co2 N4 2.125(7)
Co2 N5 2.057(6)
Co2 N7 2.153(8)
Co2 N8 2.059(6)
Co2 O3 2.051(5)
Co2 O4 2.025(15)
Co2 O3A 2.051(5)
Co2 O4A 2.105(17)
Co3 O5 2.046(5)
Co3 O6 2.054(5)
Co3 N10 2.138(7)
Co3 N11 2.050(6)
Co3 N13 2.160(7)
Co3 N14 2.042(6)
Co4 O7 2.060(5)
Co4 O8 2.052(5)
Co4 N16 2.139(6)
Co4 N17 2.067(5)
Co4 N19 2.148(6)
Co4 N20 2.067(5)
O1 C7 1.267(8)
O2 C9 1.268(8)
O5 C37 1.245(9)
O6 C39 1.256(9)
O7 C52 1.268(8)
O8 C54 1.264(9)
N1 C61 1.345(9)
N1 C65 1.338(9)
N2 N3 1.384(8)
N2 C66 1.347(9)
N3 C67 1.329(9)
N4 C68 1.355(9)
N4 C72 1.352(11)
N5 N6 1.378(8)
N5 C67 1.351(9)
N6 C66 1.317(9)
N7 C73 1.361(10)
N7 C77 1.352(10)
N8 N9 1.395(9)
N8 C78 1.325(10)
N9 C79 1.310(9)
N10 C80 1.350(9)
N10 C84 1.341(10)
N11 N12 1.376(8)
N11 C79 1.361(9)
N12 C78 1.312(10)
N13 C85 1.336(10)
N13 C89 1.346(9)
N14 N15 1.389(8)
N14 C90 1.346(9)
N15 C91 1.303(9)
N16 C92 1.336(9)
N16 C96 1.333(9)
N17 N18 1.390(8)
N17 C91 1.353(8)
N18 C90 1.314(9)
N19 C97 1.342(9)
N19 C101 1.347(9)
N20 N21 1.376(8)
N20 C102 1.351(9)
N21 C103 1.330(8)
N22 C104 1.329(9)
N22 C108 1.342(9)
N23 N24 1.375(8)
N23 C103 1.352(8)
N24 C102 1.320(8)
C7 C8 1.395(10)
C7 C6 1.509(10)
C7 C6A 1.510(9)
C8 H8 0.9500
C8 C9 1.385(10)
C9 C10 1.512(10)
C10 C11 1.382(10)
C10 C15 1.395(10)
C11 H11 0.9500
C11 C12 1.385(10)
C12 H12 0.9500
C12 C13 1.379(11)
C13 H13 0.9500
C13 C14 1.367(12)
C14 H14 0.9500
C14 C15 1.387(11)
C15 H15 0.9500
C37 C38 1.404(11)
C37 C36 1.479(11)
C38 H38 0.9500
C38 C39 1.392(11)
C39 C40 1.497(10)
C40 C41 1.383(11)
C40 C45 1.373(11)
C41 H41 0.9500
C41 C42 1.393(13)
C42 H42 0.9500
C42 C43 1.364(14)
C43 H43 0.9500
C43 C44 1.359(14)
C44 H44 0.9500
C44 C45 1.382(12)
C45 H45 0.9500
C46 H46 0.9500
C46 C47 1.409(11)
C46 C51 1.380(11)
C47 H47 0.9500
C47 C48 1.341(12)
C48 H48 0.9500
C48 C49 1.365(13)
C49 H49 0.9500
C49 C50 1.397(12)
C50 H50 0.9500
C50 C51 1.383(11)
C51 C52 1.495(10)
C52 C53 1.397(11)
C53 H53 0.9500
C53 C54 1.390(11)
C54 C55 1.509(9)
C54 C55A 1.515(10)
C61 H61 0.9500
C61 C62 1.384(12)
C62 H62 0.9500
C62 C63 1.360(12)
C63 H63 0.9500
C63 C64 1.344(11)
C64 H64 0.9500
C64 C65 1.382(10)
C65 C66 1.492(10)
C67 C68 1.480(10)
C68 C69 1.372(11)
C69 H69 0.9500
C69 C70 1.377(12)
C70 H70 0.9500
C70 C71 1.399(13)
C71 H71 0.9500
C71 C72 1.357(14)
C72 H72 0.9500
C73 H73 0.9500
C73 C74 1.360(14)
C74 H74 0.9500
C74 C75 1.360(14)
C75 H75 0.9500
C75 C76 1.383(13)
C76 H76 0.9500
C76 C77 1.371(12)
C77 C78 1.502(11)
C79 C80 1.461(10)
C80 C81 1.382(12)
C81 H81 0.9500
C81 C82 1.379(12)
C82 H82 0.9500
C82 C83 1.365(13)
C83 H83 0.9500
C83 C84 1.344(13)
C84 H84 0.9500
C85 H85 0.9500
C85 C86 1.378(12)
C86 H86 0.9500
C86 C87 1.372(12)
C87 H87 0.9500
C87 C88 1.387(12)
C88 H88 0.9500
C88 C89 1.377(11)
C89 C90 1.498(10)
C91 C92 1.483(10)
C92 C93 1.395(11)
C93 H93 0.9500
C93 C94 1.361(12)
C94 H94 0.9500
C94 C95 1.367(12)
C95 H95 0.9500
C95 C96 1.375(12)
C96 H96 0.9500
C97 H97 0.9500
C97 C98 1.372(11)
C98 H98 0.9500
C98 C99 1.377(12)
C99 H99 0.9500
C99 C100 1.371(12)
C100 H100 0.9500
C100 C101 1.387(11)
C101 C102 1.467(10)
C103 C104 1.464(10)
C104 C105 1.387(10)
C105 H105 0.9500
C105 C106 1.380(11)
C106 H106 0.9500
C106 C107 1.389(12)
C107 H107 0.9500
C107 C108 1.364(11)
C108 H108 0.9500
C1 H1 0.9500
C1 C2 1.38(3)
C1 C6 1.44(3)
C2 H2 0.9500
C2 C3 1.30(3)
C3 H3 0.9500
C3 C4 1.45(3)
C4 H4 0.9500
C4 C5 1.44(3)
C5 H5 0.9500
C5 C6 1.33(3)
O3 C22 1.274(13)
O4 C24 1.293(14)
C16 H16 0.9500
C16 C17 1.3900
C16 C21 1.3900
C17 H17 0.9500
C17 C18 1.3900
C18 H18 0.9500
C18 C19 1.3900
C19 H19 0.9500
C19 C20 1.3900
C20 H20 0.9500
C20 C21 1.3900
C21 C22 1.550(12)
C22 C23 1.40(2)
C23 H23 0.9500
C23 C24 1.390(16)
C24 C25 1.506(17)
C25 C26 1.307(18)
C25 C30 1.37(2)
C26 H26 0.9500
C26 C27 1.396(18)
C27 H27 0.9500
C27 C28 1.31(2)
C28 H28 0.9500
C28 C29 1.40(2)
C29 H29 0.9500
C29 C30 1.40(2)
C30 H30 0.9500
C31 H31 0.9500
C31 C32 1.37(2)
C31 C36 1.49(2)
C32 H32 0.9500
C32 C33 1.40(3)
C33 H33 0.9500
C33 C34 1.35(2)
C34 H34 0.9500
C34 C35 1.41(2)
C35 H35 0.9500
C35 C36 1.310(19)
C55 C56 1.390(17)
C55 C60 1.375(18)
C56 H56 0.9500
C56 C57 1.375(16)
C57 H57 0.9500
C57 C58 1.340(19)
C58 H58 0.9500
C58 C59 1.402(19)
C59 H59 0.9500
C59 C60 1.380(16)
C60 H60 0.9500
C1A H1A 0.9500
C1A C2A 1.3900
C1A C6A 1.3900
C2A H2A 0.9500
C2A C3A 1.3900
C3A H3A 0.9500
C3A C4A 1.3900
C4A H4A 0.9500
C4A C5A 1.3900
C5A H5A 0.9500
C5A C6A 1.3900
O3A C22A 1.256(14)
O4A C24A 1.288(15)
C16A H16A 0.9500
C16A C17A 1.3900
C16A C21A 1.3900
C17A H17A 0.9500
C17A C18A 1.3900
C18A H18A 0.9500
C18A C19A 1.3900
C19A H19A 0.9500
C19A C20A 1.3900
C20A H20A 0.9500
C20A C21A 1.3900
C21A C22A 1.534(13)
C22A C23A 1.39(2)
C23A H23A 0.9500
C23A C24A 1.387(16)
C24A C25A 1.495(18)
C25A C26A 1.309(19)
C25A C30A 1.37(2)
C26A H26A 0.9500
C26A C27A 1.391(18)
C27A H27A 0.9500
C27A C28A 1.32(2)
C28A H28A 0.9500
C28A C29A 1.39(2)
C29A H29A 0.9500
C29A C30A 1.40(2)
C30A H30A 0.9500
C31A H31A 0.9500
C31A C32A 1.3900
C31A C36 1.3900
C32A H32A 0.9500
C32A C33A 1.3900
C33A H33A 0.9500
C33A C34A 1.3900
C34A H34A 0.9500
C34A C35A 1.3900
C35A H35A 0.9500
C35A C36 1.3900
C55A C56A 1.3900
C55A C60A 1.3900
C56A H56A 0.9500
C56A C57A 1.3900
C57A H57A 0.9500
C57A C58A 1.3900
C58A H58A 0.9500
C58A C59A 1.3900
C59A H59A 0.9500
C59A C60A 1.3900
C60A H60A 0.9500
N4S C7S 1.1690
C7S C8S 1.4646
C8S H8SA 0.9800
C8S H8SB 0.9800
C8S H8SC 0.9800
N5S C9S 1.1654
C9S C10S 1.4567
C10S H10A 0.9800
C10S H10B 0.9800
C10S H10C 0.9800
N1S C1S 1.143(13)
C1S C2S 1.417(15)
C2S H2SA 0.9800
C2S H2SB 0.9800
C2S H2SC 0.9800
N4T C7T 1.1688
C7T C8T 1.4620
C8T H8TA 0.9800
C8T H8TB 0.9800
C8T H8TC 0.9800
N2S C3S 1.099(13)
C3S C4S 1.475(16)
C4S H4SA 0.9800
C4S H4SB 0.9800
C4S H4SC 0.9800
N3S C5S 1.119(16)
C5S C6S 1.440(18)
C6S H6SA 0.9800
C6S H6SB 0.9800
C6S H6SC 0.9800
N5T C9T 1.1620
C9T C10T 1.4526
